data_1517858
loop_
_publ_author_name
'Franke, Sebastian M.'
'Rosenzweig, Michael W.'
'Heinemann, Frank W.'
'Meyer, Karsten'

_publ_section_title
;
 Reactivity of uranium(iii) with H2E (E = S, Se, Te): synthesis of a
 series of mononuclear and dinuclear uranium(iv) hydrochalcogenido
 complexes
;
_journal_issue 1
_journal_name_full 'Chem. Sci.'
_journal_page_first 275
_journal_paper_doi 10.1039/C4SC02602K
_journal_volume 6
_journal_year 2015
_chemical_formula_moiety
;
 C108 H134 N2 O6 Se2 U2, 2.5(C6 H6), 0.5(C6 H14)
;
_chemical_formula_sum 'C126 H156 N2 O6 Se2 U2'
_chemical_formula_weight 2428.51
_chemical_name_systematic
; 
 ? 
;
_space_group_IT_number 2
_symmetry_cell_setting triclinic
_symmetry_space_group_name_Hall '-P 1'
_symmetry_space_group_name_H-M 'P -1'
_atom_sites_solution_hydrogens mixed
_atom_sites_solution_primary direct
_atom_sites_solution_secondary difmap
_audit_creation_method SHELXL-97
_cell_angle_alpha 85.324(9)
_cell_angle_beta 87.434(9)
_cell_angle_gamma 88.412(16)
_cell_formula_units_Z 2
_cell_length_a 11.217(2)
_cell_length_b 16.815(3)
_cell_length_c 28.680(3)
_cell_measurement_reflns_used 261
_cell_measurement_temperature 100(2)
_cell_measurement_theta_max 20.00
_cell_measurement_theta_min 6.00
_cell_volume 5384.5(15)
_computing_cell_refinement 'EVALCCD (Duisenberg, 2003)'
_computing_data_collection 'COLLECT (Bruker-Nonius, 2002)'
_computing_data_reduction 'EVALCCD (Duisenberg, 2003)'
_computing_molecular_graphics 'SHELXTL 6.12 (Bruker AXS, 2002)'
_computing_publication_material 'SHELXTL 6.12 (Bruker AXS, 2002)'
_computing_structure_refinement 'SHELXTL 6.12 (Bruker AXS, 2002)'
_computing_structure_solution 'SHELXTL 6.12 (Bruker AXS, 2002)'
_diffrn_ambient_temperature 100(2)
_diffrn_detector_area_resol_mean 9
_diffrn_measured_fraction_theta_full 0.998
_diffrn_measured_fraction_theta_max 0.998
_diffrn_measurement_device_type 'Bruker-Nonius KappaCCD'
_diffrn_measurement_method
;
 \f- and \w-rotations with 1.00 \% and 30 sec per frame
;
_diffrn_radiation_monochromator graphite
_diffrn_radiation_source 'fine-focus sealed tube'
_diffrn_radiation_type MoK\a
_diffrn_radiation_wavelength 0.71073
_diffrn_reflns_av_R_equivalents 0.0418
_diffrn_reflns_av_sigmaI/netI 0.0399
_diffrn_reflns_limit_h_max 15
_diffrn_reflns_limit_h_min -15
_diffrn_reflns_limit_k_max 22
_diffrn_reflns_limit_k_min -22
_diffrn_reflns_limit_l_max 38
_diffrn_reflns_limit_l_min -38
_diffrn_reflns_number 105025
_diffrn_reflns_theta_full 28.50
_diffrn_reflns_theta_max 28.50
_diffrn_reflns_theta_min 2.87
_exptl_absorpt_coefficient_mu 3.737
_exptl_absorpt_correction_T_max 0.746
_exptl_absorpt_correction_T_min 0.626
_exptl_absorpt_correction_type multi-scan
_exptl_absorpt_process_details 'SADABS, Bruker-AXS, 2002'
_exptl_crystal_colour green
_exptl_crystal_density_diffrn 1.498
_exptl_crystal_density_method 'not measured'
_exptl_crystal_description prism
_exptl_crystal_F_000 2452
_exptl_crystal_size_max 0.26
_exptl_crystal_size_mid 0.20
_exptl_crystal_size_min 0.12
_refine_diff_density_max 1.226
_refine_diff_density_min -1.360
_refine_diff_density_rms 0.120
_refine_ls_extinction_method none
_refine_ls_goodness_of_fit_ref 1.075
_refine_ls_hydrogen_treatment mixed
_refine_ls_matrix_type full
_refine_ls_number_parameters 1257
_refine_ls_number_reflns 27195
_refine_ls_number_restraints 30
_refine_ls_restrained_S_all 1.076
_refine_ls_R_factor_all 0.0489
_refine_ls_R_factor_gt 0.0335
_refine_ls_shift/su_max 0.003
_refine_ls_shift/su_mean 0.000
_refine_ls_structure_factor_coef Fsqd
_refine_ls_weighting_details 'calc w=1/[\s^2^(Fo^2^)+(0.0210P)^2^+13.0806P] where P=(Fo^2^+2Fc^2^)/3'
_refine_ls_weighting_scheme calc
_refine_ls_wR_factor_gt 0.0656
_refine_ls_wR_factor_ref 0.0701
_reflns_number_gt 22333
_reflns_number_total 27195
_reflns_threshold_expression >2sigma(I)
_cod_data_source_file c4sc02602k2.cif
_cod_data_source_block sf1410
_cod_depositor_comments 'Adding full bibliography for 1517854--1517859.cif.'
_cod_original_sg_symbol_Hall -P1
_cod_original_sg_symbol_H-M P-1
_cod_database_code 1517858

loop_
_symmetry_equiv_pos_as_xyz
'x, y, z'
'-x, -y, -z'

loop_
_atom_site_label
_atom_site_type_symbol
_atom_site_fract_x
_atom_site_fract_y
_atom_site_fract_z
_atom_site_U_iso_or_equiv
_atom_site_adp_type
_atom_site_occupancy
_atom_site_symmetry_multiplicity
_atom_site_calc_flag
_atom_site_refinement_flags
U1 U 1.048381(10) 0.639577(7) 0.233875(4) 0.01016(3) Uani 1 1 d .
U2 U 0.819338(10) 0.798240(7) 0.313462(4) 0.01153(3) Uani 1 1 d .
Se1 Se 1.08040(3) 0.78841(2) 0.288150(13) 0.02001(8) Uani 1 1 d .
H1SE H 1.076(4) 0.841(2) 0.2472(14) 0.030 Uiso 1 1 d .
Se2 Se 0.78803(3) 0.68367(2) 0.236006(13) 0.01990(7) Uani 1 1 d .
H2SE H 0.799(4) 0.741(2) 0.2002(14) 0.030 Uiso 1 1 d .
O1 O 1.14576(19) 0.70781(14) 0.18082(8) 0.0137(5) Uani 1 1 d .
O2 O 1.07482(19) 0.53217(14) 0.19950(7) 0.0140(5) Uani 1 1 d .
O3 O 1.02760(19) 0.56614(13) 0.29702(7) 0.0106(4) Uani 1 1 d .
O4 O 0.83249(19) 0.70185(13) 0.36530(8) 0.0125(5) Uani 1 1 d .
O5 O 0.7971(2) 0.87308(13) 0.37003(8) 0.0154(5) Uani 1 1 d .
O6 O 0.7283(2) 0.88021(13) 0.26686(8) 0.0155(5) Uani 1 1 d .
N1 N 1.2657(2) 0.60228(16) 0.24995(9) 0.0115(5) Uani 1 1 d .
N2 N 0.6009(2) 0.77778(16) 0.33850(10) 0.0144(6) Uani 1 1 d .
C1 C 1.3419(3) 0.6733(2) 0.23915(11) 0.0161(7) Uani 1 1 d .
H1A H 1.4232 0.6580 0.2492 0.019 Uiso 1 1 calc R
H1B H 1.3113 0.7153 0.2592 0.019 Uiso 1 1 calc R
C2 C 1.3540(3) 0.7109(2) 0.18968(11) 0.0148(7) Uani 1 1 d .
C3 C 1.2554(3) 0.7327(2) 0.16275(11) 0.0150(7) Uani 1 1 d .
C4 C 1.2687(3) 0.77821(19) 0.11974(11) 0.0141(7) Uani 1 1 d .
C5 C 1.3846(3) 0.8021(2) 0.10594(12) 0.0211(8) Uani 1 1 d .
H5A H 1.3956 0.8346 0.0775 0.025 Uiso 1 1 calc R
C6 C 1.4844(3) 0.7809(2) 0.13169(12) 0.0229(8) Uani 1 1 d .
C7 C 1.4675(3) 0.7338(2) 0.17314(12) 0.0190(7) Uani 1 1 d .
H7A H 1.5347 0.7167 0.1907 0.023 Uiso 1 1 calc R
C8 C 1.3131(3) 0.5331(2) 0.22474(11) 0.0144(6) Uani 1 1 d .
H8A H 1.2862 0.4836 0.2427 0.017 Uiso 1 1 calc R
H8B H 1.4013 0.5330 0.2252 0.017 Uiso 1 1 calc R
C9 C 1.2789(3) 0.5298(2) 0.17462(11) 0.0135(6) Uani 1 1 d .
C10 C 1.1589(3) 0.51993(19) 0.16464(11) 0.0115(6) Uani 1 1 d .
C11 C 1.1268(3) 0.49849(19) 0.12061(11) 0.0114(6) Uani 1 1 d .
C12 C 1.2190(3) 0.4940(2) 0.08667(11) 0.0153(7) Uani 1 1 d .
H12A H 1.1998 0.4800 0.0565 0.018 Uiso 1 1 calc R
C13 C 1.3380(3) 0.5088(2) 0.09447(12) 0.0189(7) Uani 1 1 d .
C14 C 1.3668(3) 0.5253(2) 0.13906(12) 0.0171(7) Uani 1 1 d .
H14A H 1.4476 0.5336 0.1455 0.020 Uiso 1 1 calc R
C15 C 1.2725(3) 0.58296(19) 0.30179(11) 0.0127(6) Uani 1 1 d .
H15A H 1.2370 0.6283 0.3180 0.015 Uiso 1 1 calc R
H15B H 1.3576 0.5779 0.3096 0.015 Uiso 1 1 calc R
C16 C 1.2108(3) 0.50791(19) 0.32082(11) 0.0115(6) Uani 1 1 d .
C17 C 1.0868(3) 0.50185(19) 0.31797(10) 0.0110(6) Uani 1 1 d .
C18 C 1.0273(3) 0.43115(19) 0.33524(11) 0.0109(6) Uani 1 1 d .
C19 C 1.0987(3) 0.3707(2) 0.35570(12) 0.0165(7) Uani 1 1 d .
H19A H 1.0612 0.3230 0.3679 0.020 Uiso 1 1 calc R
C20 C 1.2222(3) 0.3751(2) 0.35958(13) 0.0182(7) Uani 1 1 d .
C21 C 1.2765(3) 0.4447(2) 0.34190(12) 0.0150(7) Uani 1 1 d .
H21A H 1.3602 0.4494 0.3442 0.018 Uiso 1 1 calc R
C22 C 1.1643(3) 0.79882(19) 0.08758(11) 0.0135(6) Uani 1 1 d .
C23 C 1.0179(3) 0.7392(2) 0.03628(12) 0.0178(7) Uani 1 1 d .
H23A H 0.9913 0.6885 0.0246 0.021 Uiso 1 1 calc R
C24 C 1.0969(3) 0.8745(2) 0.01272(12) 0.0219(8) Uani 1 1 d .
H24A H 1.1233 0.9120 -0.0144 0.026 Uiso 1 1 calc R
C25 C 0.9533(3) 0.8558(2) 0.08120(12) 0.0212(8) Uani 1 1 d .
H25A H 0.8851 0.8807 0.0989 0.025 Uiso 1 1 calc R
C26 C 1.1224(3) 0.72098(19) 0.06860(11) 0.0145(7) Uani 1 1 d .
H26A H 1.1895 0.6960 0.0510 0.017 Uiso 1 1 calc R
H26B H 1.0971 0.6829 0.0951 0.017 Uiso 1 1 calc R
C27 C 1.0579(3) 0.8394(2) 0.11345(11) 0.0185(7) Uani 1 1 d .
H27A H 1.0317 0.8044 0.1413 0.022 Uiso 1 1 calc R
H27B H 1.0837 0.8903 0.1244 0.022 Uiso 1 1 calc R
C28 C 1.0576(3) 0.7968(2) -0.00539(12) 0.0199(7) Uani 1 1 d .
H28A H 1.1247 0.7724 -0.0233 0.024 Uiso 1 1 calc R
H28B H 0.9908 0.8078 -0.0266 0.024 Uiso 1 1 calc R
C29 C 0.9924(4) 0.9128(2) 0.03948(13) 0.0257(8) Uani 1 1 d .
H29A H 1.0170 0.9639 0.0506 0.031 Uiso 1 1 calc R
H29B H 0.9251 0.9242 0.0186 0.031 Uiso 1 1 calc R
C30 C 1.2014(3) 0.8566(2) 0.04487(12) 0.0198(7) Uani 1 1 d .
H30A H 1.2287 0.9070 0.0559 0.024 Uiso 1 1 calc R
H30B H 1.2688 0.8324 0.0271 0.024 Uiso 1 1 calc R
C31 C 0.9137(3) 0.7777(2) 0.06372(12) 0.0218(8) Uani 1 1 d .
H31A H 0.8453 0.7883 0.0433 0.026 Uiso 1 1 calc R
H31B H 0.8876 0.7407 0.0907 0.026 Uiso 1 1 calc R
C32 C 1.6070(4) 0.8101(3) 0.11561(15) 0.0394(12) Uani 1 1 d .
H32A H 1.6664 0.7670 0.1214 0.059 Uiso 1 1 calc R
H32B H 1.6264 0.8556 0.1329 0.059 Uiso 1 1 calc R
H32C H 1.6078 0.8266 0.0820 0.059 Uiso 1 1 calc R
C33 C 0.9972(3) 0.47967(19) 0.11064(11) 0.0111(6) Uani 1 1 d .
C34 C 0.8164(3) 0.3988(2) 0.13788(12) 0.0173(7) Uani 1 1 d .
H34A H 0.7847 0.3579 0.1622 0.021 Uiso 1 1 calc R
C35 C 0.8589(3) 0.4302(2) 0.05234(12) 0.0196(7) Uani 1 1 d .
H35A H 0.8563 0.4095 0.0207 0.023 Uiso 1 1 calc R
C36 C 0.7873(3) 0.5384(2) 0.10210(11) 0.0160(7) Uani 1 1 d .
H36A H 0.7375 0.5886 0.1032 0.019 Uiso 1 1 calc R
C37 C 0.9463(3) 0.41525(19) 0.14760(11) 0.0129(6) Uani 1 1 d .
H37A H 0.9950 0.3654 0.1464 0.016 Uiso 1 1 calc R
H37B H 0.9505 0.4339 0.1793 0.016 Uiso 1 1 calc R
C38 C 0.9173(3) 0.55588(19) 0.11149(11) 0.0136(6) Uani 1 1 d .
H38A H 0.9206 0.5777 0.1424 0.016 Uiso 1 1 calc R
H38B H 0.9479 0.5967 0.0874 0.016 Uiso 1 1 calc R
C39 C 0.8100(3) 0.3672(2) 0.08955(12) 0.0210(8) Uani 1 1 d .
H39A H 0.7262 0.3558 0.0834 0.025 Uiso 1 1 calc R
H39B H 0.8578 0.3169 0.0884 0.025 Uiso 1 1 calc R
C40 C 0.7822(3) 0.5069(2) 0.05340(12) 0.0202(7) Uani 1 1 d .
H40A H 0.6987 0.4959 0.0468 0.024 Uiso 1 1 calc R
H40B H 0.8127 0.5475 0.0291 0.024 Uiso 1 1 calc R
C41 C 0.9880(3) 0.4479(2) 0.06224(11) 0.0150(7) Uani 1 1 d .
H41A H 1.0194 0.4880 0.0379 0.018 Uiso 1 1 calc R
H41B H 1.0376 0.3986 0.0607 0.018 Uiso 1 1 calc R
C42 C 0.7403(3) 0.4757(2) 0.13971(12) 0.0169(7) Uani 1 1 d .
H42A H 0.6561 0.4646 0.1343 0.020 Uiso 1 1 calc R
H42B H 0.7438 0.4962 0.1710 0.020 Uiso 1 1 calc R
C43 C 1.4327(3) 0.5043(3) 0.05553(13) 0.0332(10) Uani 1 1 d .
H43A H 1.5016 0.5351 0.0625 0.050 Uiso 1 1 calc R
H43B H 1.4001 0.5263 0.0259 0.050 Uiso 1 1 calc R
H43C H 1.4577 0.4484 0.0529 0.050 Uiso 1 1 calc R
C44 C 0.8930(3) 0.42006(18) 0.33083(10) 0.0103(6) Uani 1 1 d .
C45 C 0.7194(3) 0.3265(2) 0.35004(11) 0.0151(7) Uani 1 1 d .
H45A H 0.6972 0.2735 0.3659 0.018 Uiso 1 1 calc R
C46 C 0.6839(3) 0.4735(2) 0.34955(12) 0.0168(7) Uani 1 1 d .
H46A H 0.6372 0.5167 0.3647 0.020 Uiso 1 1 calc R
C47 C 0.7269(3) 0.4104(2) 0.27440(12) 0.0212(8) Uani 1 1 d .
H47A H 0.7085 0.4127 0.2405 0.025 Uiso 1 1 calc R
C48 C 0.8536(3) 0.33802(19) 0.35410(12) 0.0144(7) Uani 1 1 d .
H48A H 0.8987 0.2950 0.3389 0.017 Uiso 1 1 calc R
H48B H 0.8729 0.3340 0.3876 0.017 Uiso 1 1 calc R
C49 C 0.8182(3) 0.48545(19) 0.35474(11) 0.0127(6) Uani 1 1 d .
H49A H 0.8356 0.4830 0.3884 0.015 Uiso 1 1 calc R
H49B H 0.8404 0.5387 0.3403 0.015 Uiso 1 1 calc R
C50 C 0.6905(3) 0.3291(2) 0.29835(12) 0.0209(8) Uani 1 1 d .
H50A H 0.6040 0.3217 0.2954 0.025 Uiso 1 1 calc R
H50B H 0.7347 0.2856 0.2833 0.025 Uiso 1 1 calc R
C51 C 0.6562(3) 0.4770(2) 0.29765(12) 0.0205(8) Uani 1 1 d .
H51A H 0.6783 0.5296 0.2821 0.025 Uiso 1 1 calc R
H51B H 0.5696 0.4704 0.2944 0.025 Uiso 1 1 calc R
C52 C 0.6491(3) 0.3922(2) 0.37354(12) 0.0164(7) Uani 1 1 d .
H52A H 0.6667 0.3897 0.4072 0.020 Uiso 1 1 calc R
H52B H 0.5624 0.3846 0.3710 0.020 Uiso 1 1 calc R
C53 C 0.8615(3) 0.4222(2) 0.27876(11) 0.0163(7) Uani 1 1 d .
H53A H 0.8843 0.4741 0.2625 0.020 Uiso 1 1 calc R
H53B H 0.9073 0.3795 0.2635 0.020 Uiso 1 1 calc R
C54 C 1.2923(4) 0.3044(2) 0.38029(17) 0.0346(10) Uani 1 1 d .
H54A H 1.3711 0.3216 0.3884 0.052 Uiso 1 1 calc R
H54B H 1.3020 0.2642 0.3574 0.052 Uiso 1 1 calc R
H54C H 1.2497 0.2814 0.4086 0.052 Uiso 1 1 calc R
C55 C 0.5878(3) 0.6918(2) 0.35722(12) 0.0160(7) Uani 1 1 d .
H55A H 0.5016 0.6809 0.3618 0.019 Uiso 1 1 calc R
H55B H 0.6208 0.6574 0.3331 0.019 Uiso 1 1 calc R
C56 C 0.6471(3) 0.66784(19) 0.40237(11) 0.0138(6) Uani 1 1 d .
C57 C 0.7707(3) 0.67333(18) 0.40527(11) 0.0130(6) Uani 1 1 d .
C58 C 0.8278(3) 0.65161(19) 0.44732(11) 0.0138(6) Uani 1 1 d .
C59 C 0.7543(3) 0.6223(2) 0.48529(12) 0.0178(7) Uani 1 1 d .
H59A H 0.7904 0.6067 0.5141 0.021 Uiso 1 1 calc R
C60 C 0.6310(3) 0.6147(2) 0.48321(12) 0.0202(7) Uani 1 1 d .
C61 C 0.5781(3) 0.6382(2) 0.44146(12) 0.0182(7) Uani 1 1 d .
H61A H 0.4943 0.6342 0.4393 0.022 Uiso 1 1 calc R
C62 C 0.5560(3) 0.8313(2) 0.37503(12) 0.0171(7) Uani 1 1 d .
H62A H 0.5819 0.8077 0.4058 0.020 Uiso 1 1 calc R
H62B H 0.4676 0.8312 0.3761 0.020 Uiso 1 1 calc R
C63 C 0.5947(3) 0.9174(2) 0.36911(13) 0.0186(7) Uani 1 1 d .
C64 C 0.7159(3) 0.93482(19) 0.37204(12) 0.0144(7) Uani 1 1 d .
C65 C 0.7529(3) 1.0132(2) 0.37622(12) 0.0159(7) Uani 1 1 d .
C66 C 0.6636(3) 1.0726(2) 0.37373(13) 0.0191(7) Uani 1 1 d .
H66A H 0.6857 1.1262 0.3760 0.023 Uiso 1 1 calc R
C67 C 0.5439(3) 1.0577(2) 0.36806(14) 0.0245(8) Uani 1 1 d .
C68 C 0.5106(3) 0.9792(2) 0.36685(13) 0.0224(8) Uani 1 1 d .
H68A H 0.4288 0.9676 0.3644 0.027 Uiso 1 1 calc R
C69 C 0.5267(3) 0.7870(2) 0.29670(12) 0.0180(7) Uani 1 1 d .
H69A H 0.4444 0.7721 0.3072 0.022 Uiso 1 1 calc R
H69B H 0.5564 0.7469 0.2752 0.022 Uiso 1 1 calc R
C70 C 0.5182(3) 0.8662(2) 0.26820(13) 0.0187(7) Uani 1 1 d .
C71 C 0.6196(3) 0.9081(2) 0.25120(12) 0.0169(7) Uani 1 1 d .
C72 C 0.6098(3) 0.9758(2) 0.21903(13) 0.0194(7) Uani 1 1 d .
C73 C 0.4947(4) 0.9955(2) 0.20387(15) 0.0282(9) Uani 1 1 d .
H73A H 0.4855 1.0392 0.1811 0.034 Uiso 1 1 calc R
C74 C 0.3931(4) 0.9545(2) 0.22044(16) 0.0324(10) Uani 1 1 d .
C75 C 0.4065(3) 0.8910(2) 0.25307(15) 0.0267(9) Uani 1 1 d .
H75A H 0.3379 0.8635 0.2656 0.032 Uiso 1 1 calc R
C76 C 0.9621(3) 0.66106(19) 0.45311(11) 0.0127(6) Uani 1 1 d .
C77 C 1.1336(3) 0.6394(2) 0.50820(12) 0.0202(7) Uani 1 1 d .
H77A H 1.1551 0.6175 0.5403 0.024 Uiso 1 1 calc R
C78 C 1.1722(3) 0.6283(2) 0.42285(12) 0.0171(7) Uani 1 1 d .
H78A H 1.2197 0.5992 0.3990 0.021 Uiso 1 1 calc R
C79 C 1.1271(3) 0.7616(2) 0.45320(13) 0.0226(8) Uani 1 1 d .
H79A H 1.1452 0.8197 0.4490 0.027 Uiso 1 1 calc R
C80 C 1.0002(3) 0.6287(2) 0.50246(12) 0.0198(7) Uani 1 1 d .
H80A H 0.9539 0.6572 0.5264 0.024 Uiso 1 1 calc R
H80B H 0.9818 0.5713 0.5076 0.024 Uiso 1 1 calc R
C81 C 0.9934(3) 0.7510(2) 0.44709(13) 0.0178(7) Uani 1 1 d .
H81A H 0.9718 0.7738 0.4156 0.021 Uiso 1 1 calc R
H81B H 0.9465 0.7802 0.4706 0.021 Uiso 1 1 calc R
C82 C 1.2064(3) 0.5952(2) 0.47199(12) 0.0195(7) Uani 1 1 d .
H82A H 1.1903 0.5375 0.4764 0.023 Uiso 1 1 calc R
H82B H 1.2926 0.6024 0.4758 0.023 Uiso 1 1 calc R
C83 C 1.1997(3) 0.7174(2) 0.41602(12) 0.0206(8) Uani 1 1 d .
H83A H 1.1782 0.7391 0.3843 0.025 Uiso 1 1 calc R
H83B H 1.2860 0.7251 0.4192 0.025 Uiso 1 1 calc R
C84 C 1.0383(3) 0.6160(2) 0.41711(11) 0.0145(7) Uani 1 1 d .
H84A H 1.0214 0.5583 0.4215 0.017 Uiso 1 1 calc R
H84B H 1.0167 0.6356 0.3850 0.017 Uiso 1 1 calc R
C85 C 1.1622(4) 0.7282(2) 0.50190(13) 0.0251(8) Uani 1 1 d .
H85A H 1.1174 0.7571 0.5261 0.030 Uiso 1 1 calc R
H85B H 1.2485 0.7353 0.5055 0.030 Uiso 1 1 calc R
C86 C 0.5569(3) 0.5863(3) 0.52661(13) 0.0279(9) Uani 1 1 d .
H86A H 0.4852 0.5607 0.5173 0.042 Uiso 1 1 calc R
H86B H 0.5334 0.6321 0.5444 0.042 Uiso 1 1 calc R
H86C H 0.6040 0.5479 0.5462 0.042 Uiso 1 1 calc R
C87 C 0.8831(3) 1.03193(19) 0.38435(11) 0.0138(6) Uani 1 1 d .
C88 C 1.0586(3) 1.0001(2) 0.43576(12) 0.0188(7) Uani 1 1 d .
H88A H 1.0866 0.9662 0.4636 0.023 Uiso 1 1 calc R
C89 C 1.0952(3) 1.0339(2) 0.34969(13) 0.0197(7) Uani 1 1 d .
H89A H 1.1466 1.0221 0.3216 0.024 Uiso 1 1 calc R
C90 C 1.0264(3) 1.1399(2) 0.40164(13) 0.0205(7) Uani 1 1 d .
H90A H 1.0316 1.1976 0.4073 0.025 Uiso 1 1 calc R
C91 C 0.9284(3) 0.98185(19) 0.42801(11) 0.0146(7) Uani 1 1 d .
H91A H 0.8783 0.9941 0.4559 0.018 Uiso 1 1 calc R
H91B H 0.9215 0.9244 0.4237 0.018 Uiso 1 1 calc R
C92 C 0.8964(3) 1.1208(2) 0.39300(13) 0.0183(7) Uani 1 1 d .
H92A H 0.8691 1.1547 0.3655 0.022 Uiso 1 1 calc R
H92B H 0.8450 1.1335 0.4205 0.022 Uiso 1 1 calc R
C93 C 1.1367(3) 0.9818(2) 0.39251(13) 0.0209(8) Uani 1 1 d .
H93A H 1.2211 0.9926 0.3978 0.025 Uiso 1 1 calc R
H93B H 1.1309 0.9248 0.3869 0.025 Uiso 1 1 calc R
C94 C 1.1041(3) 1.1226(2) 0.35836(14) 0.0237(8) Uani 1 1 d .
H94A H 1.1881 1.1353 0.3632 0.028 Uiso 1 1 calc R
H94B H 1.0767 1.1564 0.3308 0.028 Uiso 1 1 calc R
C95 C 0.9655(3) 1.0151(2) 0.34144(12) 0.0157(7) Uani 1 1 d .
H95A H 0.9603 0.9583 0.3352 0.019 Uiso 1 1 calc R
H95B H 0.9383 1.0480 0.3136 0.019 Uiso 1 1 calc R
C96 C 1.0696(3) 1.0884(2) 0.44435(13) 0.0222(8) Uani 1 1 d .
H96A H 1.0207 1.1006 0.4726 0.027 Uiso 1 1 calc R
H96B H 1.1538 1.1000 0.4496 0.027 Uiso 1 1 calc R
C97 C 0.4529(4) 1.1253(2) 0.36484(18) 0.0358(10) Uani 1 1 d .
H97A H 0.3932 1.1143 0.3424 0.054 Uiso 1 1 calc R
H97B H 0.4928 1.1751 0.3543 0.054 Uiso 1 1 calc R
H97C H 0.4137 1.1304 0.3957 0.054 Uiso 1 1 calc R
C98 C 0.7154(3) 1.0284(2) 0.20202(12) 0.0181(7) Uani 1 1 d .
C99 C 0.9264(4) 1.0332(2) 0.16549(14) 0.0298(9) Uani 1 1 d .
H99A H 0.9930 1.0002 0.1520 0.036 Uiso 1 1 calc R
C100 C 0.8677(3) 1.1222(2) 0.22862(13) 0.0216(8) Uani 1 1 d .
H10A H 0.8964 1.1473 0.2564 0.026 Uiso 1 1 calc R
C101 C 0.7861(4) 1.1482(2) 0.14915(13) 0.0294(9) Uani 1 1 d .
H10B H 0.7603 1.1907 0.1250 0.035 Uiso 1 1 calc R
C102 C 0.8189(4) 0.9796(2) 0.18000(13) 0.0260(8) Uani 1 1 d .
H10C H 0.7911 0.9556 0.1522 0.031 Uiso 1 1 calc R
H10D H 0.8441 0.9357 0.2029 0.031 Uiso 1 1 calc R
C103 C 0.6798(4) 1.0956(2) 0.16458(14) 0.0281(9) Uani 1 1 d .
H10E H 0.6502 1.0715 0.1371 0.034 Uiso 1 1 calc R
H10F H 0.6142 1.1289 0.1776 0.034 Uiso 1 1 calc R
C104 C 0.9684(3) 1.0710(2) 0.20811(14) 0.0259(8) Uani 1 1 d .
H10G H 1.0381 1.1045 0.1990 0.031 Uiso 1 1 calc R
H10H H 0.9933 1.0287 0.2320 0.031 Uiso 1 1 calc R
C105 C 0.8299(4) 1.1875(2) 0.19173(14) 0.0259(8) Uani 1 1 d .
H10I H 0.8983 1.2219 0.1820 0.031 Uiso 1 1 calc R
H10J H 0.7651 1.2212 0.2049 0.031 Uiso 1 1 calc R
C106 C 0.7607(3) 1.0693(2) 0.24399(12) 0.0172(7) Uani 1 1 d .
H10K H 0.6954 1.1025 0.2573 0.021 Uiso 1 1 calc R
H10L H 0.7849 1.0281 0.2686 0.021 Uiso 1 1 calc R
C107 C 0.8872(4) 1.0986(3) 0.12852(14) 0.0362(10) Uani 1 1 d .
H10M H 0.9554 1.1331 0.1186 0.043 Uiso 1 1 calc R
H10N H 0.8603 1.0741 0.1007 0.043 Uiso 1 1 calc R
C108 C 0.2713(4) 0.9775(3) 0.2013(2) 0.0514(15) Uani 1 1 d .
H10O H 0.2102 0.9726 0.2268 0.077 Uiso 1 1 calc R
H10P H 0.2532 0.9420 0.1773 0.077 Uiso 1 1 calc R
H10Q H 0.2723 1.0328 0.1876 0.077 Uiso 1 1 calc R
C201 C 0.3624(6) 0.3242(3) 0.2069(2) 0.0591(15) Uani 1 1 d .
H20A H 0.3935 0.3720 0.1917 0.071 Uiso 1 1 calc R
C202 C 0.2404(5) 0.3188(3) 0.2170(2) 0.0550(14) Uani 1 1 d .
H20B H 0.1889 0.3635 0.2097 0.066 Uiso 1 1 calc R
C203 C 0.1951(6) 0.2506(3) 0.2372(2) 0.0601(15) Uani 1 1 d .
H20C H 0.1116 0.2466 0.2436 0.072 Uiso 1 1 calc R
C204 C 0.2710(7) 0.1860(3) 0.2487(2) 0.0697(19) Uani 1 1 d .
H20D H 0.2395 0.1376 0.2629 0.084 Uiso 1 1 calc R
C205 C 0.3924(6) 0.1922(4) 0.23932(19) 0.0639(18) Uani 1 1 d .
H20E H 0.4446 0.1482 0.2473 0.077 Uiso 1 1 calc R
C206 C 0.4375(5) 0.2617(3) 0.2186(2) 0.0565(15) Uani 1 1 d .
H20F H 0.5211 0.2663 0.2125 0.068 Uiso 1 1 calc R
C301 C 0.3519(7) 0.2742(4) 0.0801(3) 0.080(2) Uani 1 1 d .
H30C H 0.3041 0.2709 0.1084 0.096 Uiso 1 1 calc R
C302 C 0.4735(7) 0.2591(4) 0.0809(2) 0.0728(19) Uani 1 1 d .
H30D H 0.5101 0.2455 0.1099 0.087 Uiso 1 1 calc R
C303 C 0.5406(6) 0.2637(4) 0.0402(3) 0.0700(19) Uani 1 1 d .
H30E H 0.6237 0.2514 0.0407 0.084 Uiso 1 1 calc R
C304 C 0.4914(6) 0.2852(4) -0.0003(3) 0.0674(18) Uani 1 1 d .
H30F H 0.5400 0.2894 -0.0283 0.081 Uiso 1 1 calc R
C305 C 0.3729(7) 0.3013(3) -0.0020(2) 0.0667(18) Uani 1 1 d .
H30G H 0.3392 0.3177 -0.0311 0.080 Uiso 1 1 calc R
C306 C 0.3009(6) 0.2941(4) 0.0379(3) 0.0721(19) Uani 1 1 d .
H30H H 0.2170 0.3027 0.0364 0.086 Uiso 1 1 calc R
C401 C 0.5259(14) 0.0404(8) 0.0332(4) 0.156(4) Uani 1 1 d U
H401 H 0.5534 0.0731 0.0557 0.187 Uiso 1 1 calc R
C402 C 0.4124(13) 0.0587(8) 0.0192(5) 0.162(4) Uani 1 1 d U
H402 H 0.3563 0.0934 0.0336 0.194 Uiso 1 1 calc R
C403 C 0.3942(13) 0.0169(8) -0.0200(5) 0.155(4) Uani 1 1 d U
H403 H 0.3253 0.0287 -0.0377 0.186 Uiso 1 1 calc R
C501 C 0.3699(6) 0.1698(4) 0.5005(2) 0.0643(18) Uani 1 1 d .
H50C H 0.3944 0.2255 0.4987 0.097 Uiso 1 1 calc R
H50D H 0.3203 0.1582 0.5291 0.097 Uiso 1 1 calc R
H50E H 0.3240 0.1610 0.4732 0.097 Uiso 1 1 calc R
C502 C 0.4784(6) 0.1157(3) 0.5014(2) 0.0607(16) Uani 1 1 d .
H50F H 0.5218 0.1221 0.5301 0.073 Uiso 1 1 calc R
H50G H 0.5323 0.1312 0.4740 0.073 Uiso 1 1 calc R
C503 C 0.4452(5) 0.0274(3) 0.50016(18) 0.0510(13) Uani 1 1 d .
H50H H 0.3928 0.0116 0.5279 0.061 Uiso 1 1 calc R
H50I H 0.4000 0.0213 0.4718 0.061 Uiso 1 1 calc R

loop_
_atom_site_aniso_label
_atom_site_aniso_U_11
_atom_site_aniso_U_22
_atom_site_aniso_U_33
_atom_site_aniso_U_23
_atom_site_aniso_U_13
_atom_site_aniso_U_12
U1 0.00973(6) 0.01207(6) 0.00824(5) 0.00153(4) 0.00036(4) -0.00024(4)
U2 0.00989(6) 0.01104(6) 0.01353(6) -0.00019(5) -0.00107(4) 0.00057(4)
Se1 0.01593(17) 0.02060(17) 0.02343(18) -0.00344(14) 0.00323(14) -0.00056(13)
Se2 0.01575(17) 0.02310(18) 0.02107(17) -0.00406(14) -0.00193(13) 0.00426(14)
O1 0.0097(11) 0.0193(12) 0.0112(11) 0.0046(9) 0.0015(8) -0.0017(9)
O2 0.0109(11) 0.0220(12) 0.0092(10) -0.0044(9) 0.0032(8) -0.0008(9)
O3 0.0127(11) 0.0105(10) 0.0083(10) -0.0004(8) 0.0008(8) 0.0015(8)
O4 0.0128(11) 0.0117(11) 0.0129(11) -0.0021(9) 0.0023(9) 0.0013(9)
O5 0.0120(11) 0.0115(11) 0.0231(12) -0.0040(9) -0.0037(9) 0.0022(9)
O6 0.0127(11) 0.0126(11) 0.0208(12) 0.0017(9) -0.0038(9) 0.0026(9)
N1 0.0122(13) 0.0135(13) 0.0090(12) -0.0010(10) -0.0023(10) -0.0009(10)
N2 0.0122(13) 0.0124(13) 0.0190(14) -0.0039(11) -0.0004(11) -0.0003(11)
C1 0.0148(16) 0.0209(17) 0.0124(15) 0.0017(13) -0.0019(12) -0.0040(13)
C2 0.0146(16) 0.0170(16) 0.0128(15) 0.0002(13) 0.0002(12) -0.0038(13)
C3 0.0169(17) 0.0159(16) 0.0123(15) -0.0026(13) 0.0003(13) -0.0014(13)
C4 0.0181(17) 0.0138(16) 0.0101(15) -0.0006(12) 0.0020(12) -0.0026(13)
C5 0.0222(18) 0.0260(19) 0.0140(16) 0.0048(14) 0.0040(14) -0.0089(15)
C6 0.0161(17) 0.036(2) 0.0161(17) 0.0025(15) 0.0030(14) -0.0098(16)
C7 0.0135(16) 0.0291(19) 0.0146(16) -0.0008(14) -0.0022(13) -0.0056(14)
C8 0.0101(15) 0.0216(17) 0.0117(15) -0.0032(13) -0.0029(12) 0.0030(13)
C9 0.0107(15) 0.0203(17) 0.0094(14) -0.0018(13) 0.0008(12) 0.0007(13)
C10 0.0105(15) 0.0144(15) 0.0093(14) -0.0009(12) 0.0031(11) 0.0014(12)
C11 0.0103(15) 0.0131(15) 0.0109(14) -0.0018(12) 0.0011(12) -0.0006(12)
C12 0.0153(16) 0.0213(17) 0.0096(15) -0.0036(13) -0.0007(12) -0.0001(13)
C13 0.0138(16) 0.030(2) 0.0129(16) -0.0046(14) 0.0046(13) -0.0008(14)
C14 0.0079(15) 0.0259(18) 0.0175(16) -0.0025(14) 0.0001(12) -0.0016(13)
C15 0.0152(16) 0.0148(16) 0.0085(14) -0.0003(12) -0.0035(12) -0.0019(13)
C16 0.0119(15) 0.0122(15) 0.0109(14) -0.0028(12) -0.0016(12) -0.0001(12)
C17 0.0140(15) 0.0126(15) 0.0062(13) -0.0016(11) 0.0024(11) 0.0010(12)
C18 0.0107(15) 0.0118(15) 0.0102(14) -0.0023(12) 0.0005(11) 0.0008(12)
C19 0.0163(17) 0.0116(15) 0.0211(17) 0.0012(13) -0.0013(13) 0.0003(13)
C20 0.0160(17) 0.0117(16) 0.0262(18) 0.0019(14) -0.0032(14) 0.0043(13)
C21 0.0116(16) 0.0160(16) 0.0178(16) -0.0028(13) -0.0032(13) 0.0008(13)
C22 0.0155(16) 0.0123(15) 0.0122(15) 0.0009(12) 0.0012(12) -0.0012(12)
C23 0.0199(18) 0.0175(17) 0.0160(16) -0.0001(13) -0.0039(13) 0.0007(14)
C24 0.029(2) 0.0211(18) 0.0143(16) 0.0077(14) -0.0006(14) 0.0018(15)
C25 0.0262(19) 0.0220(18) 0.0144(16) 0.0000(14) 0.0019(14) 0.0114(15)
C26 0.0194(17) 0.0115(15) 0.0122(15) 0.0001(12) -0.0004(13) 0.0029(13)
C27 0.0251(19) 0.0180(17) 0.0115(16) -0.0001(13) 0.0018(13) 0.0058(14)
C28 0.0227(19) 0.0236(18) 0.0129(16) -0.0001(14) -0.0016(14) 0.0074(15)
C29 0.034(2) 0.0179(18) 0.0238(19) 0.0053(15) -0.0047(16) 0.0088(16)
C30 0.0255(19) 0.0193(17) 0.0134(16) 0.0059(14) 0.0007(14) -0.0031(14)
C31 0.0192(18) 0.028(2) 0.0168(17) 0.0061(15) -0.0023(14) 0.0029(15)
C32 0.022(2) 0.070(3) 0.024(2) 0.012(2) 0.0030(17) -0.017(2)
C33 0.0121(15) 0.0131(15) 0.0084(14) -0.0029(12) 0.0013(11) 0.0004(12)
C34 0.0152(17) 0.0184(17) 0.0182(17) -0.0002(14) 0.0017(13) -0.0039(13)
C35 0.0153(17) 0.031(2) 0.0142(16) -0.0090(14) -0.0020(13) -0.0037(15)
C36 0.0116(16) 0.0207(17) 0.0153(16) 0.0011(13) -0.0015(12) 0.0037(13)
C37 0.0152(16) 0.0128(15) 0.0105(15) 0.0012(12) -0.0007(12) 0.0005(12)
C38 0.0133(16) 0.0144(16) 0.0128(15) -0.0004(12) 0.0001(12) 0.0006(12)
C39 0.0176(18) 0.0233(19) 0.0235(18) -0.0084(15) -0.0019(14) -0.0056(14)
C40 0.0152(17) 0.033(2) 0.0119(16) 0.0004(14) -0.0035(13) -0.0006(15)
C41 0.0113(15) 0.0242(18) 0.0102(15) -0.0063(13) 0.0013(12) 0.0005(13)
C42 0.0107(16) 0.0249(18) 0.0149(16) -0.0013(14) 0.0008(12) -0.0001(13)
C43 0.0135(18) 0.069(3) 0.0189(19) -0.015(2) 0.0076(15) -0.0087(19)
C44 0.0115(15) 0.0098(14) 0.0094(14) -0.0002(11) 0.0011(11) 0.0002(12)
C45 0.0141(16) 0.0137(16) 0.0172(16) 0.0010(13) 0.0016(13) -0.0036(13)
C46 0.0127(16) 0.0133(16) 0.0243(18) -0.0029(14) 0.0034(13) 0.0012(13)
C47 0.0187(18) 0.031(2) 0.0132(16) 0.0009(15) -0.0016(13) -0.0054(15)
C48 0.0124(16) 0.0110(15) 0.0193(16) 0.0012(13) -0.0007(13) -0.0002(12)
C49 0.0110(15) 0.0144(15) 0.0122(15) 0.0007(12) 0.0016(12) 0.0008(12)
C50 0.0193(18) 0.0248(19) 0.0198(18) -0.0079(15) 0.0016(14) -0.0067(15)
C51 0.0129(16) 0.0239(18) 0.0231(18) 0.0101(15) -0.0030(14) -0.0020(14)
C52 0.0128(16) 0.0210(17) 0.0149(16) -0.0015(13) 0.0051(13) -0.0016(13)
C53 0.0168(17) 0.0207(17) 0.0117(15) -0.0030(13) 0.0019(13) -0.0055(14)
C54 0.021(2) 0.0187(19) 0.063(3) 0.0078(19) -0.0102(19) 0.0007(16)
C55 0.0134(16) 0.0138(16) 0.0212(17) -0.0024(13) -0.0012(13) -0.0021(13)
C56 0.0145(16) 0.0098(15) 0.0171(16) -0.0036(12) 0.0027(13) -0.0007(12)
C57 0.0172(16) 0.0079(14) 0.0139(15) -0.0030(12) 0.0044(12) -0.0004(12)
C58 0.0182(17) 0.0091(15) 0.0138(15) -0.0021(12) 0.0039(13) 0.0022(12)
C59 0.0196(18) 0.0162(17) 0.0169(17) -0.0007(13) 0.0048(13) 0.0022(14)
C60 0.0203(18) 0.0186(17) 0.0206(18) 0.0001(14) 0.0098(14) -0.0009(14)
C61 0.0157(17) 0.0163(17) 0.0221(18) -0.0021(14) 0.0057(14) -0.0019(13)
C62 0.0128(16) 0.0150(16) 0.0240(18) -0.0069(14) 0.0031(13) -0.0006(13)
C63 0.0149(17) 0.0158(17) 0.0257(19) -0.0059(14) -0.0003(14) 0.0024(13)
C64 0.0152(16) 0.0112(15) 0.0170(16) -0.0031(13) -0.0015(13) 0.0048(12)
C65 0.0163(17) 0.0144(16) 0.0170(16) -0.0011(13) -0.0013(13) 0.0015(13)
C66 0.0183(17) 0.0101(15) 0.0292(19) -0.0026(14) -0.0027(14) 0.0003(13)
C67 0.0183(18) 0.0221(19) 0.033(2) -0.0043(16) -0.0007(15) 0.0062(15)
C68 0.0155(17) 0.0206(18) 0.032(2) -0.0057(16) -0.0035(15) 0.0027(14)
C69 0.0142(16) 0.0179(17) 0.0226(18) -0.0023(14) -0.0064(14) -0.0013(13)
C70 0.0172(17) 0.0165(17) 0.0231(18) -0.0029(14) -0.0063(14) 0.0018(14)
C71 0.0169(17) 0.0147(16) 0.0196(17) -0.0024(13) -0.0060(13) 0.0039(13)
C72 0.0201(18) 0.0163(17) 0.0218(18) -0.0004(14) -0.0056(14) 0.0024(14)
C73 0.027(2) 0.0196(19) 0.038(2) 0.0032(17) -0.0126(17) 0.0042(16)
C74 0.019(2) 0.026(2) 0.052(3) 0.0021(19) -0.0179(18) 0.0040(16)
C75 0.0158(18) 0.0213(19) 0.044(2) -0.0040(17) -0.0086(16) -0.0002(15)
C76 0.0139(16) 0.0134(15) 0.0104(15) -0.0003(12) 0.0011(12) 0.0033(12)
C77 0.0199(18) 0.028(2) 0.0114(16) 0.0025(14) -0.0019(13) 0.0059(15)
C78 0.0149(17) 0.0234(18) 0.0131(16) -0.0045(13) 0.0024(13) 0.0025(14)
C79 0.0243(19) 0.0126(16) 0.032(2) 0.0004(15) -0.0108(16) -0.0022(14)
C80 0.0195(18) 0.0269(19) 0.0119(16) 0.0023(14) 0.0033(13) 0.0031(15)
C81 0.0193(17) 0.0123(16) 0.0220(18) -0.0022(13) -0.0049(14) 0.0028(13)
C82 0.0185(18) 0.0190(17) 0.0200(17) 0.0015(14) -0.0010(14) 0.0053(14)
C83 0.0136(17) 0.0275(19) 0.0197(17) 0.0063(15) -0.0030(13) -0.0036(14)
C84 0.0157(16) 0.0137(16) 0.0142(16) -0.0038(13) 0.0015(13) 0.0014(13)
C85 0.027(2) 0.029(2) 0.0216(19) -0.0116(16) -0.0095(15) 0.0054(16)
C86 0.0218(19) 0.037(2) 0.0231(19) 0.0047(17) 0.0096(15) -0.0024(17)
C87 0.0145(16) 0.0092(15) 0.0173(16) 0.0012(12) -0.0018(13) 0.0006(12)
C88 0.0202(18) 0.0173(17) 0.0195(17) 0.0002(14) -0.0094(14) -0.0030(14)
C89 0.0153(17) 0.0222(18) 0.0207(17) 0.0003(14) 0.0042(14) -0.0006(14)
C90 0.0213(18) 0.0121(16) 0.0289(19) -0.0039(14) -0.0035(15) -0.0055(14)
C91 0.0179(17) 0.0123(15) 0.0138(15) -0.0012(12) -0.0024(13) -0.0021(13)
C92 0.0198(18) 0.0111(16) 0.0243(18) -0.0026(14) -0.0022(14) -0.0012(13)
C93 0.0135(17) 0.0179(17) 0.031(2) -0.0004(15) -0.0053(14) 0.0000(14)
C94 0.0201(19) 0.0204(18) 0.030(2) 0.0031(15) 0.0000(15) -0.0071(15)
C95 0.0169(17) 0.0149(16) 0.0155(16) -0.0008(13) -0.0018(13) -0.0001(13)
C96 0.0221(19) 0.0210(18) 0.0245(19) -0.0035(15) -0.0062(15) -0.0064(15)
C97 0.023(2) 0.021(2) 0.063(3) -0.005(2) -0.004(2) 0.0082(16)
C98 0.0198(18) 0.0191(17) 0.0148(16) 0.0017(13) -0.0024(13) 0.0024(14)
C99 0.032(2) 0.027(2) 0.028(2) 0.0010(17) 0.0156(17) 0.0083(17)
C100 0.027(2) 0.0174(17) 0.0203(18) 0.0013(14) -0.0024(15) 0.0000(15)
C101 0.037(2) 0.028(2) 0.0201(19) 0.0115(16) -0.0027(17) 0.0009(18)
C102 0.034(2) 0.0227(19) 0.0209(19) -0.0036(15) 0.0029(16) 0.0041(16)
C103 0.032(2) 0.031(2) 0.0209(19) 0.0074(16) -0.0090(16) 0.0015(17)
C104 0.0190(19) 0.0227(19) 0.034(2) 0.0094(16) 0.0031(16) 0.0011(15)
C105 0.029(2) 0.0171(18) 0.030(2) 0.0066(16) 0.0029(16) 0.0020(15)
C106 0.0207(18) 0.0149(16) 0.0157(16) -0.0004(13) -0.0010(13) 0.0025(13)
C107 0.050(3) 0.041(3) 0.0167(19) 0.0026(18) 0.0095(18) -0.004(2)
C108 0.025(2) 0.038(3) 0.090(4) 0.018(3) -0.030(3) 0.001(2)
C201 0.071(4) 0.032(3) 0.074(4) -0.004(3) 0.003(3) -0.003(3)
C202 0.064(4) 0.036(3) 0.066(4) 0.001(3) -0.021(3) 0.005(3)
C203 0.060(4) 0.047(3) 0.073(4) 0.001(3) 0.000(3) -0.002(3)
C204 0.104(5) 0.039(3) 0.061(4) 0.013(3) 0.023(4) 0.004(3)
C205 0.089(5) 0.058(4) 0.040(3) 0.003(3) 0.012(3) 0.035(3)
C206 0.059(4) 0.055(3) 0.059(4) -0.025(3) -0.001(3) 0.005(3)
C301 0.079(5) 0.086(5) 0.075(5) -0.021(4) 0.018(4) 0.000(4)
C302 0.078(5) 0.075(5) 0.068(4) -0.017(4) -0.026(4) 0.016(4)
C303 0.049(4) 0.078(5) 0.089(5) -0.046(4) -0.009(4) 0.006(3)
C304 0.077(5) 0.053(4) 0.077(5) -0.032(3) 0.008(4) -0.008(3)
C305 0.090(5) 0.044(3) 0.069(4) -0.020(3) -0.021(4) 0.013(3)
C306 0.049(4) 0.068(4) 0.104(6) -0.033(4) -0.016(4) 0.014(3)
C401 0.178(7) 0.141(7) 0.151(7) -0.010(6) -0.030(6) 0.011(6)
C402 0.185(7) 0.135(6) 0.167(6) -0.007(5) -0.037(6) -0.010(6)
C403 0.175(7) 0.129(6) 0.157(7) 0.020(6) -0.022(6) -0.019(6)
C501 0.074(4) 0.060(4) 0.066(4) -0.041(3) -0.031(3) 0.021(3)
C502 0.094(5) 0.041(3) 0.048(3) -0.011(3) -0.005(3) 0.006(3)
C503 0.069(4) 0.046(3) 0.037(3) -0.004(2) 0.000(3) 0.002(3)

loop_
_atom_type_symbol
_atom_type_description
_atom_type_scat_dispersion_real
_atom_type_scat_dispersion_imag
_atom_type_scat_source
C C 0.0033 0.0016 'International Tables Vol C Tables 4.2.6.8 and 6.1.1.4'
H H 0.0000 0.0000 'International Tables Vol C Tables 4.2.6.8 and 6.1.1.4'
N N 0.0061 0.0033 'International Tables Vol C Tables 4.2.6.8 and 6.1.1.4'
O O 0.0106 0.0060 'International Tables Vol C Tables 4.2.6.8 and 6.1.1.4'
Se Se -0.0929 2.2259 'International Tables Vol C Tables 4.2.6.8 and 6.1.1.4'
U U -9.6767 9.6646 'International Tables Vol C Tables 4.2.6.8 and 6.1.1.4'

loop_
_geom_angle_atom_site_label_1
_geom_angle_atom_site_label_2
_geom_angle_atom_site_label_3
_geom_angle
_geom_angle_site_symmetry_1
O1 U1 O3 154.90(9) .
O1 U1 O2 92.93(9) .
O3 U1 O2 86.90(8) .
O1 U1 N1 76.30(8) .
O3 U1 N1 79.15(8) .
O2 U1 N1 77.76(9) .
O1 U1 Se2 112.19(6) .
O3 U1 Se2 91.48(6) .
O2 U1 Se2 108.74(6) .
N1 U1 Se2 168.44(6) .
O1 U1 Se1 82.35(7) .
O3 U1 Se1 91.38(6) .
O2 U1 Se1 164.98(6) .
N1 U1 Se1 87.25(6) .
Se2 U1 Se1 86.213(17) .
O4 U2 O6 154.98(9) .
O4 U2 O5 86.40(9) .
O6 U2 O5 93.01(9) .
O4 U2 N2 78.46(9) .
O6 U2 N2 76.94(9) .
O5 U2 N2 78.29(9) .
O4 U2 Se1 92.22(6) .
O6 U2 Se1 111.71(6) .
O5 U2 Se1 107.23(6) .
N2 U2 Se1 169.00(6) .
O4 U2 Se2 91.77(6) .
O6 U2 Se2 83.01(7) .
O5 U2 Se2 166.49(6) .
N2 U2 Se2 88.23(6) .
Se1 U2 Se2 86.205(16) .
U2 Se1 U1 91.658(17) .
U2 Se1 H1SE 95.9(17) .
U1 Se1 H1SE 92.8(17) .
U1 Se2 U2 91.512(16) .
U1 Se2 H2SE 94.2(17) .
U2 Se2 H2SE 94.7(17) .
C3 O1 U1 147.6(2) .
C10 O2 U1 125.56(19) .
C17 O3 U1 136.15(18) .
C57 O4 U2 138.1(2) .
C64 O5 U2 124.9(2) .
C71 O6 U2 146.5(2) .
C8 N1 C1 110.9(3) .
C8 N1 C15 109.6(2) .
C1 N1 C15 105.0(2) .
C8 N1 U1 113.69(18) .
C1 N1 U1 110.00(19) .
C15 N1 U1 107.13(18) .
C69 N2 C62 111.3(3) .
C69 N2 C55 104.9(2) .
C62 N2 C55 109.4(3) .
C69 N2 U2 109.6(2) .
C62 N2 U2 113.37(19) .
C55 N2 U2 107.86(19) .
N1 C1 C2 119.9(3) .
N1 C1 H1A 107.4 .
C2 C1 H1A 107.4 .
N1 C1 H1B 107.4 .
C2 C1 H1B 107.4 .
H1A C1 H1B 106.9 .
C7 C2 C3 119.5(3) .
C7 C2 C1 117.2(3) .
C3 C2 C1 122.8(3) .
O1 C3 C2 116.7(3) .
O1 C3 C4 122.1(3) .
C2 C3 C4 121.2(3) .
C5 C4 C3 116.6(3) .
C5 C4 C22 120.5(3) .
C3 C4 C22 122.9(3) .
C6 C5 C4 123.6(3) .
C6 C5 H5A 118.2 .
C4 C5 H5A 118.2 .
C7 C6 C5 117.8(3) .
C7 C6 C32 121.0(3) .
C5 C6 C32 121.2(3) .
C6 C7 C2 121.3(3) .
C6 C7 H7A 119.3 .
C2 C7 H7A 119.3 .
N1 C8 C9 117.2(3) .
N1 C8 H8A 108.0 .
C9 C8 H8A 108.0 .
N1 C8 H8B 108.0 .
C9 C8 H8B 108.0 .
H8A C8 H8B 107.2 .
C14 C9 C10 119.4(3) .
C14 C9 C8 120.2(3) .
C10 C9 C8 119.8(3) .
O2 C10 C9 117.2(3) .
O2 C10 C11 121.5(3) .
C9 C10 C11 121.3(3) .
C12 C11 C10 116.3(3) .
C12 C11 C33 121.8(3) .
C10 C11 C33 121.9(3) .
C11 C12 C13 123.7(3) .
C11 C12 H12A 118.1 .
C13 C12 H12A 118.1 .
C14 C13 C12 118.1(3) .
C14 C13 C43 121.3(3) .
C12 C13 C43 120.6(3) .
C13 C14 C9 120.9(3) .
C13 C14 H14A 119.5 .
C9 C14 H14A 119.5 .
N1 C15 C16 115.1(3) .
N1 C15 H15A 108.5 .
C16 C15 H15A 108.5 .
N1 C15 H15B 108.5 .
C16 C15 H15B 108.5 .
H15A C15 H15B 107.5 .
C21 C16 C17 119.7(3) .
C21 C16 C15 119.9(3) .
C17 C16 C15 120.4(3) .
O3 C17 C16 116.7(3) .
O3 C17 C18 122.2(3) .
C16 C17 C18 121.1(3) .
C19 C18 C17 115.9(3) .
C19 C18 C44 121.0(3) .
C17 C18 C44 123.1(3) .
C18 C19 C20 124.5(3) .
C18 C19 H19A 117.8 .
C20 C19 H19A 117.8 .
C21 C20 C19 117.7(3) .
C21 C20 C54 122.0(3) .
C19 C20 C54 120.2(3) .
C20 C21 C16 121.1(3) .
C20 C21 H21A 119.4 .
C16 C21 H21A 119.4 .
C4 C22 C27 112.1(3) .
C4 C22 C30 111.9(3) .
C27 C22 C30 106.9(3) .
C4 C22 C26 108.8(3) .
C27 C22 C26 109.4(3) .
C30 C22 C26 107.6(3) .
C28 C23 C26 109.7(3) .
C28 C23 C31 109.4(3) .
C26 C23 C31 109.5(3) .
C28 C23 H23A 109.4 .
C26 C23 H23A 109.4 .
C31 C23 H23A 109.4 .
C29 C24 C28 109.7(3) .
C29 C24 C30 110.2(3) .
C28 C24 C30 109.2(3) .
C29 C24 H24A 109.2 .
C28 C24 H24A 109.2 .
C30 C24 H24A 109.2 .
C31 C25 C29 109.6(3) .
C31 C25 C27 109.9(3) .
C29 C25 C27 109.3(3) .
C31 C25 H25A 109.4 .
C29 C25 H25A 109.4 .
C27 C25 H25A 109.4 .
C23 C26 C22 110.3(3) .
C23 C26 H26A 109.6 .
C22 C26 H26A 109.6 .
C23 C26 H26B 109.6 .
C22 C26 H26B 109.6 .
H26A C26 H26B 108.1 .
C25 C27 C22 110.9(3) .
C25 C27 H27A 109.5 .
C22 C27 H27A 109.5 .
C25 C27 H27B 109.5 .
C22 C27 H27B 109.5 .
H27A C27 H27B 108.0 .
C24 C28 C23 109.2(3) .
C24 C28 H28A 109.8 .
C23 C28 H28A 109.8 .
C24 C28 H28B 109.8 .
C23 C28 H28B 109.8 .
H28A C28 H28B 108.3 .
C25 C29 C24 109.1(3) .
C25 C29 H29A 109.9 .
C24 C29 H29A 109.9 .
C25 C29 H29B 109.9 .
C24 C29 H29B 109.9 .
H29A C29 H29B 108.3 .
C24 C30 C22 111.0(3) .
C24 C30 H30A 109.4 .
C22 C30 H30A 109.4 .
C24 C30 H30B 109.4 .
C22 C30 H30B 109.4 .
H30A C30 H30B 108.0 .
C25 C31 C23 109.7(3) .
C25 C31 H31A 109.7 .
C23 C31 H31A 109.7 .
C25 C31 H31B 109.7 .
C23 C31 H31B 109.7 .
H31A C31 H31B 108.2 .
C6 C32 H32A 109.5 .
C6 C32 H32B 109.5 .
H32A C32 H32B 109.5 .
C6 C32 H32C 109.5 .
H32A C32 H32C 109.5 .
H32B C32 H32C 109.5 .
C41 C33 C11 111.8(2) .
C41 C33 C38 107.3(3) .
C11 C33 C38 110.3(3) .
C41 C33 C37 107.5(3) .
C11 C33 C37 110.9(3) .
C38 C33 C37 109.0(2) .
C39 C34 C37 109.8(3) .
C39 C34 C42 109.6(3) .
C37 C34 C42 110.0(3) .
C39 C34 H34A 109.1 .
C37 C34 H34A 109.1 .
C42 C34 H34A 109.1 .
C41 C35 C40 109.6(3) .
C41 C35 C39 109.7(3) .
C40 C35 C39 109.6(3) .
C41 C35 H35A 109.3 .
C40 C35 H35A 109.3 .
C39 C35 H35A 109.3 .
C42 C36 C38 109.0(3) .
C42 C36 C40 110.0(3) .
C38 C36 C40 109.1(3) .
C42 C36 H36A 109.6 .
C38 C36 H36A 109.6 .
C40 C36 H36A 109.6 .
C34 C37 C33 110.2(3) .
C34 C37 H37A 109.6 .
C33 C37 H37A 109.6 .
C34 C37 H37B 109.6 .
C33 C37 H37B 109.6 .
H37A C37 H37B 108.1 .
C36 C38 C33 111.3(3) .
C36 C38 H38A 109.4 .
C33 C38 H38A 109.4 .
C36 C38 H38B 109.4 .
C33 C38 H38B 109.4 .
H38A C38 H38B 108.0 .
C34 C39 C35 108.9(3) .
C34 C39 H39A 109.9 .
C35 C39 H39A 109.9 .
C34 C39 H39B 109.9 .
C35 C39 H39B 109.9 .
H39A C39 H39B 108.3 .
C35 C40 C36 108.9(3) .
C35 C40 H40A 109.9 .
C36 C40 H40A 109.9 .
C35 C40 H40B 109.9 .
C36 C40 H40B 109.9 .
H40A C40 H40B 108.3 .
C35 C41 C33 111.5(3) .
C35 C41 H41A 109.3 .
C33 C41 H41A 109.3 .
C35 C41 H41B 109.3 .
C33 C41 H41B 109.3 .
H41A C41 H41B 108.0 .
C36 C42 C34 109.5(3) .
C36 C42 H42A 109.8 .
C34 C42 H42A 109.8 .
C36 C42 H42B 109.8 .
C34 C42 H42B 109.8 .
H42A C42 H42B 108.2 .
C13 C43 H43A 109.5 .
C13 C43 H43B 109.5 .
H43A C43 H43B 109.5 .
C13 C43 H43C 109.5 .
H43A C43 H43C 109.5 .
H43B C43 H43C 109.5 .
C18 C44 C53 110.7(2) .
C18 C44 C48 111.2(3) .
C53 C44 C48 106.7(3) .
C18 C44 C49 111.4(3) .
C53 C44 C49 109.1(3) .
C48 C44 C49 107.6(2) .
C52 C45 C50 110.0(3) .
C52 C45 C48 109.8(3) .
C50 C45 C48 109.4(3) .
C52 C45 H45A 109.2 .
C50 C45 H45A 109.2 .
C48 C45 H45A 109.2 .
C51 C46 C52 109.6(3) .
C51 C46 C49 109.9(3) .
C52 C46 C49 109.3(3) .
C51 C46 H46A 109.3 .
C52 C46 H46A 109.3 .
C49 C46 H46A 109.3 .
C51 C47 C50 109.3(3) .
C51 C47 C53 109.4(3) .
C50 C47 C53 110.3(3) .
C51 C47 H47A 109.3 .
C50 C47 H47A 109.3 .
C53 C47 H47A 109.3 .
C45 C48 C44 111.6(3) .
C45 C48 H48A 109.3 .
C44 C48 H48A 109.3 .
C45 C48 H48B 109.3 .
C44 C48 H48B 109.3 .
H48A C48 H48B 108.0 .
C46 C49 C44 110.5(3) .
C46 C49 H49A 109.6 .
C44 C49 H49A 109.6 .
C46 C49 H49B 109.6 .
C44 C49 H49B 109.6 .
H49A C49 H49B 108.1 .
C45 C50 C47 108.6(3) .
C45 C50 H50A 110.0 .
C47 C50 H50A 110.0 .
C45 C50 H50B 110.0 .
C47 C50 H50B 110.0 .
H50A C50 H50B 108.4 .
C46 C51 C47 109.4(3) .
C46 C51 H51A 109.8 .
C47 C51 H51A 109.8 .
C46 C51 H51B 109.8 .
C47 C51 H51B 109.8 .
H51A C51 H51B 108.2 .
C45 C52 C46 109.2(3) .
C45 C52 H52A 109.8 .
C46 C52 H52A 109.8 .
C45 C52 H52B 109.8 .
C46 C52 H52B 109.8 .
H52A C52 H52B 108.3 .
C47 C53 C44 110.6(3) .
C47 C53 H53A 109.5 .
C44 C53 H53A 109.5 .
C47 C53 H53B 109.5 .
C44 C53 H53B 109.5 .
H53A C53 H53B 108.1 .
C20 C54 H54A 109.5 .
C20 C54 H54B 109.5 .
H54A C54 H54B 109.5 .
C20 C54 H54C 109.5 .
H54A C54 H54C 109.5 .
H54B C54 H54C 109.5 .
C56 C55 N2 115.9(3) .
C56 C55 H55A 108.3 .
N2 C55 H55A 108.3 .
C56 C55 H55B 108.3 .
N2 C55 H55B 108.3 .
H55A C55 H55B 107.4 .
C61 C56 C57 119.9(3) .
C61 C56 C55 119.6(3) .
C57 C56 C55 120.6(3) .
O4 C57 C56 116.5(3) .
O4 C57 C58 122.1(3) .
C56 C57 C58 121.4(3) .
C59 C58 C57 116.2(3) .
C59 C58 C76 120.4(3) .
C57 C58 C76 123.4(3) .
C60 C59 C58 123.7(3) .
C60 C59 H59A 118.2 .
C58 C59 H59A 118.2 .
C61 C60 C59 118.2(3) .
C61 C60 C86 121.2(3) .
C59 C60 C86 120.4(3) .
C60 C61 C56 120.6(3) .
C60 C61 H61A 119.7 .
C56 C61 H61A 119.7 .
N2 C62 C63 117.0(3) .
N2 C62 H62A 108.0 .
C63 C62 H62A 108.0 .
N2 C62 H62B 108.0 .
C63 C62 H62B 108.0 .
H62A C62 H62B 107.3 .
C68 C63 C64 119.3(3) .
C68 C63 C62 120.5(3) .
C64 C63 C62 119.7(3) .
O5 C64 C63 117.6(3) .
O5 C64 C65 120.9(3) .
C63 C64 C65 121.5(3) .
C66 C65 C64 116.0(3) .
C66 C65 C87 122.0(3) .
C64 C65 C87 122.0(3) .
C67 C66 C65 123.7(3) .
C67 C66 H66A 118.1 .
C65 C66 H66A 118.1 .
C68 C67 C66 118.3(3) .
C68 C67 C97 121.2(3) .
C66 C67 C97 120.5(3) .
C63 C68 C67 121.0(3) .
C63 C68 H68A 119.5 .
C67 C68 H68A 119.5 .
N2 C69 C70 120.3(3) .
N2 C69 H69A 107.3 .
C70 C69 H69A 107.3 .
N2 C69 H69B 107.3 .
C70 C69 H69B 107.3 .
H69A C69 H69B 106.9 .
C75 C70 C71 119.8(3) .
C75 C70 C69 117.2(3) .
C71 C70 C69 122.3(3) .
O6 C71 C70 117.4(3) .
O6 C71 C72 121.7(3) .
C70 C71 C72 120.9(3) .
C73 C72 C71 116.0(3) .
C73 C72 C98 120.2(3) .
C71 C72 C98 123.7(3) .
C74 C73 C72 123.6(4) .
C74 C73 H73A 118.2 .
C72 C73 H73A 118.2 .
C75 C74 C73 118.2(4) .
C75 C74 C108 121.0(4) .
C73 C74 C108 120.8(4) .
C74 C75 C70 121.3(4) .
C74 C75 H75A 119.4 .
C70 C75 H75A 119.4 .
C58 C76 C84 111.8(3) .
C58 C76 C80 111.7(3) .
C84 C76 C80 107.3(3) .
C58 C76 C81 109.9(3) .
C84 C76 C81 108.9(3) .
C80 C76 C81 107.0(3) .
C82 C77 C85 109.3(3) .
C82 C77 C80 110.1(3) .
C85 C77 C80 109.7(3) .
C82 C77 H77A 109.2 .
C85 C77 H77A 109.2 .
C80 C77 H77A 109.2 .
C82 C78 C83 109.4(3) .
C82 C78 C84 109.4(3) .
C83 C78 C84 110.1(3) .
C82 C78 H78A 109.3 .
C83 C78 H78A 109.3 .
C84 C78 H78A 109.3 .
C85 C79 C81 110.5(3) .
C85 C79 C83 109.3(3) .
C81 C79 C83 109.4(3) .
C85 C79 H79A 109.2 .
C81 C79 H79A 109.2 .
C83 C79 H79A 109.2 .
C77 C80 C76 111.4(3) .
C77 C80 H80A 109.3 .
C76 C80 H80A 109.3 .
C77 C80 H80B 109.3 .
C76 C80 H80B 109.3 .
H80A C80 H80B 108.0 .
C79 C81 C76 110.6(3) .
C79 C81 H81A 109.5 .
C76 C81 H81A 109.5 .
C79 C81 H81B 109.5 .
C76 C81 H81B 109.5 .
H81A C81 H81B 108.1 .
C77 C82 C78 109.1(3) .
C77 C82 H82A 109.9 .
C78 C82 H82A 109.9 .
C77 C82 H82B 109.9 .
C78 C82 H82B 109.9 .
H82A C82 H82B 108.3 .
C78 C83 C79 108.9(3) .
C78 C83 H83A 109.9 .
C79 C83 H83A 109.9 .
C78 C83 H83B 109.9 .
C79 C83 H83B 109.9 .
H83A C83 H83B 108.3 .
C78 C84 C76 110.7(3) .
C78 C84 H84A 109.5 .
C76 C84 H84A 109.5 .
C78 C84 H84B 109.5 .
C76 C84 H84B 109.5 .
H84A C84 H84B 108.1 .
C79 C85 C77 109.0(3) .
C79 C85 H85A 109.9 .
C77 C85 H85A 109.9 .
C79 C85 H85B 109.9 .
C77 C85 H85B 109.9 .
H85A C85 H85B 108.3 .
C60 C86 H86A 109.5 .
C60 C86 H86B 109.5 .
H86A C86 H86B 109.5 .
C60 C86 H86C 109.5 .
H86A C86 H86C 109.5 .
H86B C86 H86C 109.5 .
C65 C87 C95 111.3(3) .
C65 C87 C92 111.3(3) .
C95 C87 C92 107.2(3) .
C65 C87 C91 110.8(3) .
C95 C87 C91 109.0(3) .
C92 C87 C91 107.1(3) .
C91 C88 C93 109.8(3) .
C91 C88 C96 109.9(3) .
C93 C88 C96 109.2(3) .
C91 C88 H88A 109.3 .
C93 C88 H88A 109.3 .
C96 C88 H88A 109.3 .
C95 C89 C93 108.9(3) .
C95 C89 C94 109.6(3) .
C93 C89 C94 109.7(3) .
C95 C89 H89A 109.5 .
C93 C89 H89A 109.5 .
C94 C89 H89A 109.5 .
C94 C90 C96 109.8(3) .
C94 C90 C92 108.8(3) .
C96 C90 C92 109.9(3) .
C94 C90 H90A 109.4 .
C96 C90 H90A 109.4 .
C92 C90 H90A 109.4 .
C88 C91 C87 110.7(3) .
C88 C91 H91A 109.5 .
C87 C91 H91A 109.5 .
C88 C91 H91B 109.5 .
C87 C91 H91B 109.5 .
H91A C91 H91B 108.1 .
C90 C92 C87 111.6(3) .
C90 C92 H92A 109.3 .
C87 C92 H92A 109.3 .
C90 C92 H92B 109.3 .
C87 C92 H92B 109.3 .
H92A C92 H92B 108.0 .
C89 C93 C88 109.8(3) .
C89 C93 H93A 109.7 .
C88 C93 H93A 109.7 .
C89 C93 H93B 109.7 .
C88 C93 H93B 109.7 .
H93A C93 H93B 108.2 .
C90 C94 C89 109.2(3) .
C90 C94 H94A 109.8 .
C89 C94 H94A 109.8 .
C90 C94 H94B 109.8 .
C89 C94 H94B 109.8 .
H94A C94 H94B 108.3 .
C89 C95 C87 111.2(3) .
C89 C95 H95A 109.4 .
C87 C95 H95A 109.4 .
C89 C95 H95B 109.4 .
C87 C95 H95B 109.4 .
H95A C95 H95B 108.0 .
C90 C96 C88 109.0(3) .
C90 C96 H96A 109.9 .
C88 C96 H96A 109.9 .
C90 C96 H96B 109.9 .
C88 C96 H96B 109.9 .
H96A C96 H96B 108.3 .
C67 C97 H97A 109.5 .
C67 C97 H97B 109.5 .
H97A C97 H97B 109.5 .
C67 C97 H97C 109.5 .
H97A C97 H97C 109.5 .
H97B C97 H97C 109.5 .
C72 C98 C102 111.9(3) .
C72 C98 C106 108.9(3) .
C102 C98 C106 109.4(3) .
C72 C98 C103 112.4(3) .
C102 C98 C103 106.9(3) .
C106 C98 C103 107.2(3) .
C104 C99 C107 109.7(3) .
C104 C99 C102 109.6(3) .
C107 C99 C102 108.8(4) .
C104 C99 H99A 109.6 .
C107 C99 H99A 109.6 .
C102 C99 H99A 109.6 .
C105 C100 C104 109.5(3) .
C105 C100 C106 109.7(3) .
C104 C100 C106 109.4(3) .
C105 C100 H10A 109.4 .
C104 C100 H10A 109.4 .
C106 C100 H10A 109.4 .
C107 C101 C103 110.4(4) .
C107 C101 C105 109.3(4) .
C103 C101 C105 109.4(3) .
C107 C101 H10B 109.2 .
C103 C101 H10B 109.2 .
C105 C101 H10B 109.2 .
C98 C102 C99 110.9(3) .
C98 C102 H10C 109.5 .
C99 C102 H10C 109.5 .
C98 C102 H10D 109.5 .
C99 C102 H10D 109.5 .
H10C C102 H10D 108.1 .
C101 C103 C98 111.2(3) .
C101 C103 H10E 109.4 .
C98 C103 H10E 109.4 .
C101 C103 H10F 109.4 .
C98 C103 H10F 109.4 .
H10E C103 H10F 108.0 .
C99 C104 C100 110.0(3) .
C99 C104 H10G 109.7 .
C100 C104 H10G 109.7 .
C99 C104 H10H 109.7 .
C100 C104 H10H 109.7 .
H10G C104 H10H 108.2 .
C100 C105 C101 108.9(3) .
C100 C105 H10I 109.9 .
C101 C105 H10I 109.9 .
C100 C105 H10J 109.9 .
C101 C105 H10J 109.9 .
H10I C105 H10J 108.3 .
C100 C106 C98 110.8(3) .
C100 C106 H10K 109.5 .
C98 C106 H10K 109.5 .
C100 C106 H10L 109.5 .
C98 C106 H10L 109.5 .
H10K C106 H10L 108.1 .
C101 C107 C99 109.3(3) .
C101 C107 H10M 109.8 .
C99 C107 H10M 109.8 .
C101 C107 H10N 109.8 .
C99 C107 H10N 109.8 .
H10M C107 H10N 108.3 .
C74 C108 H10O 109.5 .
C74 C108 H10P 109.5 .
H10O C108 H10P 109.5 .
C74 C108 H10Q 109.5 .
H10O C108 H10Q 109.5 .
H10P C108 H10Q 109.5 .
C206 C201 C202 120.5(5) .
C206 C201 H20A 119.8 .
C202 C201 H20A 119.8 .
C203 C202 C201 120.1(5) .
C203 C202 H20B 119.9 .
C201 C202 H20B 119.9 .
C202 C203 C204 119.7(6) .
C202 C203 H20C 120.1 .
C204 C203 H20C 120.1 .
C205 C204 C203 119.8(5) .
C205 C204 H20D 120.1 .
C203 C204 H20D 120.1 .
C206 C205 C204 120.0(5) .
C206 C205 H20E 120.0 .
C204 C205 H20E 120.0 .
C201 C206 C205 119.8(6) .
C201 C206 H20F 120.1 .
C205 C206 H20F 120.1 .
C306 C301 C302 119.2(7) .
C306 C301 H30C 120.4 .
C302 C301 H30C 120.4 .
C303 C302 C301 119.7(7) .
C303 C302 H30D 120.2 .
C301 C302 H30D 120.2 .
C304 C303 C302 120.8(6) .
C304 C303 H30E 119.6 .
C302 C303 H30E 119.6 .
C303 C304 C305 120.6(7) .
C303 C304 H30F 119.7 .
C305 C304 H30F 119.7 .
C304 C305 C306 120.7(7) .
C304 C305 H30G 119.7 .
C306 C305 H30G 119.7 .
C305 C306 C301 118.9(6) .
C305 C306 H30H 120.5 .
C301 C306 H30H 120.5 .
C403 C401 C402 130.7(14) 2_655
C403 C401 H401 114.6 2_655
C402 C401 H401 114.6 .
C401 C402 C403 107.6(14) .
C401 C402 H402 126.2 .
C403 C402 H402 126.2 .
C401 C403 C402 120.7(14) 2_655
C401 C403 H403 119.7 2_655
C402 C403 H403 119.7 .
C502 C501 H50C 109.5 .
C502 C501 H50D 109.5 .
H50C C501 H50D 109.5 .
C502 C501 H50E 109.5 .
H50C C501 H50E 109.5 .
H50D C501 H50E 109.5 .
C501 C502 C503 111.6(5) .
C501 C502 H50F 109.3 .
C503 C502 H50F 109.3 .
C501 C502 H50G 109.3 .
C503 C502 H50G 109.3 .
H50F C502 H50G 108.0 .
C503 C503 C502 111.8(6) 2_656
C503 C503 H50H 109.3 2_656
C502 C503 H50H 109.3 .
C503 C503 H50I 109.3 2_656
C502 C503 H50I 109.3 .
H50H C503 H50I 107.9 .

loop_
_geom_bond_atom_site_label_1
_geom_bond_atom_site_label_2
_geom_bond_distance
_geom_bond_site_symmetry_2
U1 O1 2.112(2) .
U1 O3 2.115(2) .
U1 O2 2.134(2) .
U1 N1 2.552(3) .
U1 Se2 2.9922(7) .
U1 Se1 3.0903(6) .
U2 O4 2.115(2) .
U2 O6 2.115(2) .
U2 O5 2.135(2) .
U2 N2 2.547(3) .
U2 Se1 2.9886(6) .
U2 Se2 3.0942(5) .
Se1 H1SE 1.41(4) .
Se2 H2SE 1.36(4) .
O1 C3 1.376(4) .
O2 C10 1.367(4) .
O3 C17 1.364(4) .
O4 C57 1.372(4) .
O5 C64 1.365(4) .
O6 C71 1.374(4) .
N1 C8 1.492(4) .
N1 C1 1.492(4) .
N1 C15 1.501(4) .
N2 C69 1.485(4) .
N2 C62 1.497(4) .
N2 C55 1.509(4) .
C1 C2 1.508(4) .
C1 H1A 0.9900 .
C1 H1B 0.9900 .
C2 C7 1.392(4) .
C2 C3 1.400(5) .
C3 C4 1.402(4) .
C4 C5 1.402(5) .
C4 C22 1.538(5) .
C5 C6 1.391(5) .
C5 H5A 0.9500 .
C6 C7 1.383(5) .
C6 C32 1.513(5) .
C7 H7A 0.9500 .
C8 C9 1.510(4) .
C8 H8A 0.9900 .
C8 H8B 0.9900 .
C9 C14 1.392(4) .
C9 C10 1.406(4) .
C10 C11 1.406(4) .
C11 C12 1.393(4) .
C11 C33 1.541(4) .
C12 C13 1.396(5) .
C12 H12A 0.9500 .
C13 C14 1.384(5) .
C13 C43 1.511(5) .
C14 H14A 0.9500 .
C15 C16 1.507(4) .
C15 H15A 0.9900 .
C15 H15B 0.9900 .
C16 C21 1.389(4) .
C16 C17 1.404(4) .
C17 C18 1.422(4) .
C18 C19 1.385(4) .
C18 C44 1.535(4) .
C19 C20 1.399(5) .
C19 H19A 0.9500 .
C20 C21 1.384(5) .
C20 C54 1.503(5) .
C21 H21A 0.9500 .
C22 C27 1.549(5) .
C22 C30 1.549(4) .
C22 C26 1.550(5) .
C23 C28 1.533(5) .
C23 C26 1.537(5) .
C23 C31 1.537(5) .
C23 H23A 1.0000 .
C24 C29 1.528(5) .
C24 C28 1.529(5) .
C24 C30 1.532(5) .
C24 H24A 1.0000 .
C25 C31 1.528(5) .
C25 C29 1.528(5) .
C25 C27 1.532(5) .
C25 H25A 1.0000 .
C26 H26A 0.9900 .
C26 H26B 0.9900 .
C27 H27A 0.9900 .
C27 H27B 0.9900 .
C28 H28A 0.9900 .
C28 H28B 0.9900 .
C29 H29A 0.9900 .
C29 H29B 0.9900 .
C30 H30A 0.9900 .
C30 H30B 0.9900 .
C31 H31A 0.9900 .
C31 H31B 0.9900 .
C32 H32A 0.9800 .
C32 H32B 0.9800 .
C32 H32C 0.9800 .
C33 C41 1.536(4) .
C33 C38 1.544(4) .
C33 C37 1.554(4) .
C34 C39 1.531(5) .
C34 C37 1.532(5) .
C34 C42 1.533(5) .
C34 H34A 1.0000 .
C35 C41 1.530(5) .
C35 C40 1.532(5) .
C35 C39 1.536(5) .
C35 H35A 1.0000 .
C36 C42 1.532(4) .
C36 C38 1.535(4) .
C36 C40 1.538(5) .
C36 H36A 1.0000 .
C37 H37A 0.9900 .
C37 H37B 0.9900 .
C38 H38A 0.9900 .
C38 H38B 0.9900 .
C39 H39A 0.9900 .
C39 H39B 0.9900 .
C40 H40A 0.9900 .
C40 H40B 0.9900 .
C41 H41A 0.9900 .
C41 H41B 0.9900 .
C42 H42A 0.9900 .
C42 H42B 0.9900 .
C43 H43A 0.9800 .
C43 H43B 0.9800 .
C43 H43C 0.9800 .
C44 C53 1.547(4) .
C44 C48 1.549(4) .
C44 C49 1.550(4) .
C45 C52 1.524(5) .
C45 C50 1.529(5) .
C45 C48 1.534(4) .
C45 H45A 1.0000 .
C46 C51 1.530(5) .
C46 C52 1.533(4) .
C46 C49 1.540(4) .
C46 H46A 1.0000 .
C47 C51 1.535(5) .
C47 C50 1.536(5) .
C47 C53 1.540(5) .
C47 H47A 1.0000 .
C48 H48A 0.9900 .
C48 H48B 0.9900 .
C49 H49A 0.9900 .
C49 H49B 0.9900 .
C50 H50A 0.9900 .
C50 H50B 0.9900 .
C51 H51A 0.9900 .
C51 H51B 0.9900 .
C52 H52A 0.9900 .
C52 H52B 0.9900 .
C53 H53A 0.9900 .
C53 H53B 0.9900 .
C54 H54A 0.9800 .
C54 H54B 0.9800 .
C54 H54C 0.9800 .
C55 C56 1.503(5) .
C55 H55A 0.9900 .
C55 H55B 0.9900 .
C56 C61 1.398(4) .
C56 C57 1.399(5) .
C57 C58 1.408(5) .
C58 C59 1.401(4) .
C58 C76 1.537(5) .
C59 C60 1.397(5) .
C59 H59A 0.9500 .
C60 C61 1.384(5) .
C60 C86 1.517(5) .
C61 H61A 0.9500 .
C62 C63 1.516(5) .
C62 H62A 0.9900 .
C62 H62B 0.9900 .
C63 C68 1.384(5) .
C63 C64 1.406(5) .
C64 C65 1.409(5) .
C65 C66 1.394(5) .
C65 C87 1.534(5) .
C66 C67 1.392(5) .
C66 H66A 0.9500 .
C67 C68 1.385(5) .
C67 C97 1.506(5) .
C68 H68A 0.9500 .
C69 C70 1.508(5) .
C69 H69A 0.9900 .
C69 H69B 0.9900 .
C70 C75 1.387(5) .
C70 C71 1.403(5) .
C71 C72 1.411(5) .
C72 C73 1.403(5) .
C72 C98 1.536(5) .
C73 C74 1.394(6) .
C73 H73A 0.9500 .
C74 C75 1.371(6) .
C74 C108 1.523(5) .
C75 H75A 0.9500 .
C76 C84 1.544(4) .
C76 C80 1.548(4) .
C76 C81 1.556(4) .
C77 C82 1.521(5) .
C77 C85 1.530(5) .
C77 C80 1.531(5) .
C77 H77A 1.0000 .
C78 C82 1.533(5) .
C78 C83 1.534(5) .
C78 C84 1.539(5) .
C78 H78A 1.0000 .
C79 C85 1.526(5) .
C79 C81 1.535(5) .
C79 C83 1.539(5) .
C79 H79A 1.0000 .
C80 H80A 0.9900 .
C80 H80B 0.9900 .
C81 H81A 0.9900 .
C81 H81B 0.9900 .
C82 H82A 0.9900 .
C82 H82B 0.9900 .
C83 H83A 0.9900 .
C83 H83B 0.9900 .
C84 H84A 0.9900 .
C84 H84B 0.9900 .
C85 H85A 0.9900 .
C85 H85B 0.9900 .
C86 H86A 0.9800 .
C86 H86B 0.9800 .
C86 H86C 0.9800 .
C87 C95 1.546(5) .
C87 C92 1.546(4) .
C87 C91 1.548(4) .
C88 C91 1.530(5) .
C88 C93 1.533(5) .
C88 C96 1.534(5) .
C88 H88A 1.0000 .
C89 C95 1.530(5) .
C89 C93 1.531(5) .
C89 C94 1.539(5) .
C89 H89A 1.0000 .
C90 C94 1.527(5) .
C90 C96 1.530(5) .
C90 C92 1.537(5) .
C90 H90A 1.0000 .
C91 H91A 0.9900 .
C91 H91B 0.9900 .
C92 H92A 0.9900 .
C92 H92B 0.9900 .
C93 H93A 0.9900 .
C93 H93B 0.9900 .
C94 H94A 0.9900 .
C94 H94B 0.9900 .
C95 H95A 0.9900 .
C95 H95B 0.9900 .
C96 H96A 0.9900 .
C96 H96B 0.9900 .
C97 H97A 0.9800 .
C97 H97B 0.9800 .
C97 H97C 0.9800 .
C98 C102 1.545(5) .
C98 C106 1.545(5) .
C98 C103 1.550(5) .
C99 C104 1.522(6) .
C99 C107 1.534(6) .
C99 C102 1.547(5) .
C99 H99A 1.0000 .
C100 C105 1.526(5) .
C100 C104 1.527(5) .
C100 C106 1.541(5) .
C100 H10A 1.0000 .
C101 C107 1.517(6) .
C101 C103 1.532(6) .
C101 C105 1.540(6) .
C101 H10B 1.0000 .
C102 H10C 0.9900 .
C102 H10D 0.9900 .
C103 H10E 0.9900 .
C103 H10F 0.9900 .
C104 H10G 0.9900 .
C104 H10H 0.9900 .
C105 H10I 0.9900 .
C105 H10J 0.9900 .
C106 H10K 0.9900 .
C106 H10L 0.9900 .
C107 H10M 0.9900 .
C107 H10N 0.9900 .
C108 H10O 0.9800 .
C108 H10P 0.9800 .
C108 H10Q 0.9800 .
C201 C206 1.359(8) .
C201 C202 1.390(8) .
C201 H20A 0.9500 .
C202 C203 1.344(7) .
C202 H20B 0.9500 .
C203 C204 1.389(8) .
C203 H20C 0.9500 .
C204 C205 1.382(9) .
C204 H20D 0.9500 .
C205 C206 1.365(8) .
C205 H20E 0.9500 .
C206 H20F 0.9500 .
C301 C306 1.376(10) .
C301 C302 1.382(9) .
C301 H30C 0.9500 .
C302 C303 1.359(9) .
C302 H30D 0.9500 .
C303 C304 1.327(9) .
C303 H30E 0.9500 .
C304 C305 1.352(9) .
C304 H30F 0.9500 .
C305 C306 1.368(9) .
C305 H30G 0.9500 .
C306 H30H 0.9500 .
C401 C403 1.362(15) 2_655
C401 C402 1.371(16) .
C401 H401 0.9500 .
C402 C403 1.400(16) .
C402 H402 0.9500 .
C403 C401 1.362(15) 2_655
C403 H403 0.9500 .
C501 C502 1.499(8) .
C501 H50C 0.9800 .
C501 H50D 0.9800 .
C501 H50E 0.9800 .
C502 C503 1.545(7) .
C502 H50F 0.9900 .
C502 H50G 0.9900 .
C503 C503 1.516(11) 2_656
C503 H50H 0.9900 .
C503 H50I 0.9900 .

loop_
_geom_torsion_atom_site_label_1
_geom_torsion_atom_site_label_2
_geom_torsion_atom_site_label_3
_geom_torsion_atom_site_label_4
_geom_torsion
_geom_torsion_site_symmetry_1
_geom_torsion_site_symmetry_4
O4 U2 Se1 U1 76.08(6) . .
O6 U2 Se1 U1 -96.48(7) . .
O5 U2 Se1 U1 162.99(6) . .
N2 U2 Se1 U1 44.2(3) . .
Se2 U2 Se1 U1 -15.548(10) . .
O1 U1 Se1 U2 129.10(6) . .
O3 U1 Se1 U2 -75.30(6) . .
O2 U1 Se1 U2 -158.5(2) . .
N1 U1 Se1 U2 -154.37(6) . .
Se2 U1 Se1 U2 16.092(11) . .
O1 U1 Se2 U2 -95.67(7) . .
O3 U1 Se2 U2 75.76(6) . .
O2 U1 Se2 U2 162.99(6) . .
N1 U1 Se2 U2 40.2(3) . .
Se1 U1 Se2 U2 -15.528(10) . .
O4 U2 Se2 U1 -76.04(6) . .
O6 U2 Se2 U1 128.51(6) . .
O5 U2 Se2 U1 -158.0(3) . .
N2 U2 Se2 U1 -154.44(6) . .
Se1 U2 Se2 U1 16.070(11) . .
O3 U1 O1 C3 5.2(5) . .
O2 U1 O1 C3 -83.8(4) . .
N1 U1 O1 C3 -7.1(4) . .
Se2 U1 O1 C3 164.6(4) . .
Se1 U1 O1 C3 81.9(4) . .
O1 U1 O2 C10 17.0(2) . .
O3 U1 O2 C10 -137.8(2) . .
N1 U1 O2 C10 -58.3(2) . .
Se2 U1 O2 C10 131.7(2) . .
Se1 U1 O2 C10 -54.1(4) . .
O1 U1 O3 C17 -43.5(4) . .
O2 U1 O3 C17 46.8(3) . .
N1 U1 O3 C17 -31.3(3) . .
Se2 U1 O3 C17 155.5(3) . .
Se1 U1 O3 C17 -118.3(3) . .
O6 U2 O4 C57 -39.7(4) . .
O5 U2 O4 C57 49.7(3) . .
N2 U2 O4 C57 -29.1(3) . .
Se1 U2 O4 C57 156.8(3) . .
Se2 U2 O4 C57 -116.9(3) . .
O4 U2 O5 C64 -137.1(2) . .
O6 U2 O5 C64 17.8(2) . .
N2 U2 O5 C64 -58.1(2) . .
Se1 U2 O5 C64 131.7(2) . .
Se2 U2 O5 C64 -54.6(4) . .
O4 U2 O6 C71 4.3(5) . .
O5 U2 O6 C71 -83.6(4) . .
N2 U2 O6 C71 -6.4(4) . .
Se1 U2 O6 C71 166.5(4) . .
Se2 U2 O6 C71 83.4(4) . .
O1 U1 N1 C8 -89.3(2) . .
O3 U1 N1 C8 96.0(2) . .
O2 U1 N1 C8 6.82(19) . .
Se2 U1 N1 C8 132.3(3) . .
Se1 U1 N1 C8 -172.09(19) . .
O1 U1 N1 C1 35.81(19) . .
O3 U1 N1 C1 -138.9(2) . .
O2 U1 N1 C1 131.9(2) . .
Se2 U1 N1 C1 -102.6(3) . .
Se1 U1 N1 C1 -46.98(19) . .
O1 U1 N1 C15 149.4(2) . .
O3 U1 N1 C15 -25.32(18) . .
O2 U1 N1 C15 -114.47(19) . .
Se2 U1 N1 C15 11.0(4) . .
Se1 U1 N1 C15 66.62(18) . .
O4 U2 N2 C69 -139.8(2) . .
O6 U2 N2 C69 35.6(2) . .
O5 U2 N2 C69 131.5(2) . .
Se1 U2 N2 C69 -107.2(3) . .
Se2 U2 N2 C69 -47.6(2) . .
O4 U2 N2 C62 95.2(2) . .
O6 U2 N2 C62 -89.4(2) . .
O5 U2 N2 C62 6.5(2) . .
Se1 U2 N2 C62 127.8(3) . .
Se2 U2 N2 C62 -172.7(2) . .
O4 U2 N2 C55 -26.1(2) . .
O6 U2 N2 C55 149.3(2) . .
O5 U2 N2 C55 -114.8(2) . .
Se1 U2 N2 C55 6.4(5) . .
Se2 U2 N2 C55 66.02(19) . .
C8 N1 C1 C2 63.0(4) . .
C15 N1 C1 C2 -178.6(3) . .
U1 N1 C1 C2 -63.7(3) . .
N1 C1 C2 C7 -137.5(3) . .
N1 C1 C2 C3 51.0(5) . .
U1 O1 C3 C2 -6.3(6) . .
U1 O1 C3 C4 174.3(3) . .
C7 C2 C3 O1 179.5(3) . .
C1 C2 C3 O1 -9.2(5) . .
C7 C2 C3 C4 -1.0(5) . .
C1 C2 C3 C4 170.3(3) . .
O1 C3 C4 C5 177.9(3) . .
C2 C3 C4 C5 -1.5(5) . .
O1 C3 C4 C22 -4.6(5) . .
C2 C3 C4 C22 175.9(3) . .
C3 C4 C5 C6 2.1(6) . .
C22 C4 C5 C6 -175.4(3) . .
C4 C5 C6 C7 -0.1(6) . .
C4 C5 C6 C32 -178.5(4) . .
C5 C6 C7 C2 -2.6(6) . .
C32 C6 C7 C2 175.8(4) . .
C3 C2 C7 C6 3.2(6) . .
C1 C2 C7 C6 -168.6(3) . .
C1 N1 C8 C9 -83.4(3) . .
C15 N1 C8 C9 161.1(3) . .
U1 N1 C8 C9 41.2(3) . .
N1 C8 C9 C14 123.7(3) . .
N1 C8 C9 C10 -65.3(4) . .
U1 O2 C10 C9 57.8(4) . .
U1 O2 C10 C11 -122.1(3) . .
C14 C9 C10 O2 -174.1(3) . .
C8 C9 C10 O2 14.8(5) . .
C14 C9 C10 C11 5.8(5) . .
C8 C9 C10 C11 -165.3(3) . .
O2 C10 C11 C12 174.9(3) . .
C9 C10 C11 C12 -4.9(5) . .
O2 C10 C11 C33 -6.0(5) . .
C9 C10 C11 C33 174.1(3) . .
C10 C11 C12 C13 0.5(5) . .
C33 C11 C12 C13 -178.5(3) . .
C11 C12 C13 C14 3.1(5) . .
C11 C12 C13 C43 -178.8(4) . .
C12 C13 C14 C9 -2.3(5) . .
C43 C13 C14 C9 179.6(4) . .
C10 C9 C14 C13 -2.0(5) . .
C8 C9 C14 C13 169.0(3) . .
C8 N1 C15 C16 -55.5(3) . .
C1 N1 C15 C16 -174.7(3) . .
U1 N1 C15 C16 68.4(3) . .
N1 C15 C16 C21 117.5(3) . .
N1 C15 C16 C17 -63.4(4) . .
U1 O3 C17 C16 49.5(4) . .
U1 O3 C17 C18 -129.1(3) . .
C21 C16 C17 O3 179.7(3) . .
C15 C16 C17 O3 0.6(4) . .
C21 C16 C17 C18 -1.7(5) . .
C15 C16 C17 C18 179.2(3) . .
O3 C17 C18 C19 -180.0(3) . .
C16 C17 C18 C19 1.5(5) . .
O3 C17 C18 C44 1.5(5) . .
C16 C17 C18 C44 -177.0(3) . .
C17 C18 C19 C20 -0.8(5) . .
C44 C18 C19 C20 177.7(3) . .
C18 C19 C20 C21 0.2(6) . .
C18 C19 C20 C54 -176.9(4) . .
C19 C20 C21 C16 -0.3(5) . .
C54 C20 C21 C16 176.8(4) . .
C17 C16 C21 C20 1.0(5) . .
C15 C16 C21 C20 -179.9(3) . .
C5 C4 C22 C27 -128.5(3) . .
C3 C4 C22 C27 54.2(4) . .
C5 C4 C22 C30 -8.3(4) . .
C3 C4 C22 C30 174.3(3) . .
C5 C4 C22 C26 110.4(3) . .
C3 C4 C22 C26 -67.0(4) . .
C28 C23 C26 C22 60.5(4) . .
C31 C23 C26 C22 -59.6(3) . .
C4 C22 C26 C23 180.0(3) . .
C27 C22 C26 C23 57.2(3) . .
C30 C22 C26 C23 -58.6(3) . .
C31 C25 C27 C22 58.5(4) . .
C29 C25 C27 C22 -61.7(4) . .
C4 C22 C27 C25 -177.4(3) . .
C30 C22 C27 C25 59.5(4) . .
C26 C22 C27 C25 -56.7(3) . .
C29 C24 C28 C23 -60.6(4) . .
C30 C24 C28 C23 60.3(4) . .
C26 C23 C28 C24 -60.5(4) . .
C31 C23 C28 C24 59.6(4) . .
C31 C25 C29 C24 -60.4(4) . .
C27 C25 C29 C24 60.1(4) . .
C28 C24 C29 C25 60.9(4) . .
C30 C24 C29 C25 -59.4(4) . .
C29 C24 C30 C22 59.8(4) . .
C28 C24 C30 C22 -60.8(4) . .
C4 C22 C30 C24 178.5(3) . .
C27 C22 C30 C24 -58.3(4) . .
C26 C22 C30 C24 59.1(4) . .
C29 C25 C31 C23 59.9(4) . .
C27 C25 C31 C23 -60.2(4) . .
C28 C23 C31 C25 -59.4(4) . .
C26 C23 C31 C25 60.8(3) . .
C12 C11 C33 C41 6.0(4) . .
C10 C11 C33 C41 -172.9(3) . .
C12 C11 C33 C38 -113.3(3) . .
C10 C11 C33 C38 67.7(4) . .
C12 C11 C33 C37 125.9(3) . .
C10 C11 C33 C37 -53.0(4) . .
C39 C34 C37 C33 61.3(4) . .
C42 C34 C37 C33 -59.4(3) . .
C41 C33 C37 C34 -59.0(3) . .
C11 C33 C37 C34 178.6(3) . .
C38 C33 C37 C34 57.0(3) . .
C42 C36 C38 C33 59.5(3) . .
C40 C36 C38 C33 -60.6(3) . .
C41 C33 C38 C36 58.5(3) . .
C11 C33 C38 C36 -179.5(2) . .
C37 C33 C38 C36 -57.5(3) . .
C37 C34 C39 C35 -60.3(4) . .
C42 C34 C39 C35 60.6(4) . .
C41 C35 C39 C34 59.1(4) . .
C40 C35 C39 C34 -61.2(4) . .
C41 C35 C40 C36 -60.0(3) . .
C39 C35 C40 C36 60.4(4) . .
C42 C36 C40 C35 -59.5(3) . .
C38 C36 C40 C35 60.0(3) . .
C40 C35 C41 C33 60.5(4) . .
C39 C35 C41 C33 -59.9(4) . .
C11 C33 C41 C35 -179.4(3) . .
C38 C33 C41 C35 -58.3(3) . .
C37 C33 C41 C35 58.7(4) . .
C38 C36 C42 C34 -60.3(4) . .
C40 C36 C42 C34 59.3(4) . .
C39 C34 C42 C36 -59.8(3) . .
C37 C34 C42 C36 61.0(4) . .
C19 C18 C44 C53 -115.2(3) . .
C17 C18 C44 C53 63.2(4) . .
C19 C18 C44 C48 3.2(4) . .
C17 C18 C44 C48 -178.4(3) . .
C19 C18 C44 C49 123.2(3) . .
C17 C18 C44 C49 -58.4(4) . .
C52 C45 C48 C44 -59.3(3) . .
C50 C45 C48 C44 61.5(4) . .
C18 C44 C48 C45 179.8(3) . .
C53 C44 C48 C45 -59.5(3) . .
C49 C44 C48 C45 57.6(3) . .
C51 C46 C49 C44 -59.1(3) . .
C52 C46 C49 C44 61.2(3) . .
C18 C44 C49 C46 179.6(2) . .
C53 C44 C49 C46 57.0(3) . .
C48 C44 C49 C46 -58.4(3) . .
C52 C45 C50 C47 61.0(4) . .
C48 C45 C50 C47 -59.6(4) . .
C51 C47 C50 C45 -60.6(4) . .
C53 C47 C50 C45 59.8(4) . .
C52 C46 C51 C47 -59.7(3) . .
C49 C46 C51 C47 60.5(3) . .
C50 C47 C51 C46 60.3(4) . .
C53 C47 C51 C46 -60.6(3) . .
C50 C45 C52 C46 -60.6(3) . .
C48 C45 C52 C46 59.7(3) . .
C51 C46 C52 C45 59.6(4) . .
C49 C46 C52 C45 -60.9(4) . .
C51 C47 C53 C44 59.7(4) . .
C50 C47 C53 C44 -60.6(4) . .
C18 C44 C53 C47 179.5(3) . .
C48 C44 C53 C47 58.5(3) . .
C49 C44 C53 C47 -57.5(3) . .
C69 N2 C55 C56 -175.3(3) . .
C62 N2 C55 C56 -55.9(4) . .
U2 N2 C55 C56 67.9(3) . .
N2 C55 C56 C61 120.3(3) . .
N2 C55 C56 C57 -61.1(4) . .
U2 O4 C57 C56 47.6(4) . .
U2 O4 C57 C58 -131.6(3) . .
C61 C56 C57 O4 179.1(3) . .
C55 C56 C57 O4 0.4(4) . .
C61 C56 C57 C58 -1.8(5) . .
C55 C56 C57 C58 179.6(3) . .
O4 C57 C58 C59 -179.1(3) . .
C56 C57 C58 C59 1.8(5) . .
O4 C57 C58 C76 2.8(5) . .
C56 C57 C58 C76 -176.4(3) . .
C57 C58 C59 C60 -0.5(5) . .
C76 C58 C59 C60 177.6(3) . .
C58 C59 C60 C61 -0.7(5) . .
C58 C59 C60 C86 -176.9(3) . .
C59 C60 C61 C56 0.7(5) . .
C86 C60 C61 C56 176.9(3) . .
C57 C56 C61 C60 0.5(5) . .
C55 C56 C61 C60 179.1(3) . .
C69 N2 C62 C63 -82.5(4) . .
C55 N2 C62 C63 162.1(3) . .
U2 N2 C62 C63 41.7(4) . .
N2 C62 C63 C68 123.1(4) . .
N2 C62 C63 C64 -65.2(4) . .
U2 O5 C64 C63 58.2(4) . .
U2 O5 C64 C65 -120.9(3) . .
C68 C63 C64 O5 -174.3(3) . .
C62 C63 C64 O5 13.9(5) . .
C68 C63 C64 C65 4.7(5) . .
C62 C63 C64 C65 -167.0(3) . .
O5 C64 C65 C66 174.4(3) . .
C63 C64 C65 C66 -4.6(5) . .
O5 C64 C65 C87 -7.2(5) . .
C63 C64 C65 C87 173.8(3) . .
C64 C65 C66 C67 0.7(5) . .
C87 C65 C66 C67 -177.6(3) . .
C65 C66 C67 C68 2.9(6) . .
C65 C66 C67 C97 -178.9(4) . .
C64 C63 C68 C67 -0.9(6) . .
C62 C63 C68 C67 170.9(4) . .
C66 C67 C68 C63 -2.8(6) . .
C97 C67 C68 C63 179.0(4) . .
C62 N2 C69 C70 62.1(4) . .
C55 N2 C69 C70 -179.7(3) . .
U2 N2 C69 C70 -64.1(3) . .
N2 C69 C70 C75 -138.0(4) . .
N2 C69 C70 C71 51.7(5) . .
U2 O6 C71 C70 -7.0(6) . .
U2 O6 C71 C72 173.4(3) . .
C75 C70 C71 O6 -179.1(3) . .
C69 C70 C71 O6 -9.0(5) . .
C75 C70 C71 C72 0.5(6) . .
C69 C70 C71 C72 170.6(3) . .
O6 C71 C72 C73 176.6(3) . .
C70 C71 C72 C73 -2.9(5) . .
O6 C71 C72 C98 -5.5(5) . .
C70 C71 C72 C98 174.9(3) . .
C71 C72 C73 C74 3.0(6) . .
C98 C72 C73 C74 -174.9(4) . .
C72 C73 C74 C75 -0.6(7) . .
C72 C73 C74 C108 -178.1(4) . .
C73 C74 C75 C70 -2.1(7) . .
C108 C74 C75 C70 175.4(4) . .
C71 C70 C75 C74 2.2(6) . .
C69 C70 C75 C74 -168.4(4) . .
C59 C58 C76 C84 124.8(3) . .
C57 C58 C76 C84 -57.1(4) . .
C59 C58 C76 C80 4.5(4) . .
C57 C58 C76 C80 -177.5(3) . .
C59 C58 C76 C81 -114.1(3) . .
C57 C58 C76 C81 63.9(4) . .
C82 C77 C80 C76 -59.6(4) . .
C85 C77 C80 C76 60.8(4) . .
C58 C76 C80 C77 -179.2(3) . .
C84 C76 C80 C77 57.9(4) . .
C81 C76 C80 C77 -58.9(4) . .
C85 C79 C81 C76 -60.2(4) . .
C83 C79 C81 C76 60.2(4) . .
C58 C76 C81 C79 179.5(3) . .
C84 C76 C81 C79 -57.7(4) . .
C80 C76 C81 C79 58.0(4) . .
C85 C77 C82 C78 -61.2(4) . .
C80 C77 C82 C78 59.4(4) . .
C83 C78 C82 C77 60.6(4) . .
C84 C78 C82 C77 -60.2(4) . .
C82 C78 C83 C79 -59.9(4) . .
C84 C78 C83 C79 60.5(4) . .
C85 C79 C83 C78 60.2(4) . .
C81 C79 C83 C78 -61.0(4) . .
C82 C78 C84 C76 61.1(4) . .
C83 C78 C84 C76 -59.2(3) . .
C58 C76 C84 C78 178.5(3) . .
C80 C76 C84 C78 -58.7(3) . .
C81 C76 C84 C78 56.9(3) . .
C81 C79 C85 C77 59.5(4) . .
C83 C79 C85 C77 -60.9(4) . .
C82 C77 C85 C79 61.6(4) . .
C80 C77 C85 C79 -59.3(4) . .
C66 C65 C87 C95 -115.0(4) . .
C64 C65 C87 C95 66.7(4) . .
C66 C65 C87 C92 4.5(4) . .
C64 C65 C87 C92 -173.8(3) . .
C66 C65 C87 C91 123.6(3) . .
C64 C65 C87 C91 -54.7(4) . .
C93 C88 C91 C87 -58.7(4) . .
C96 C88 C91 C87 61.4(4) . .
C65 C87 C91 C88 179.5(3) . .
C95 C87 C91 C88 56.6(3) . .
C92 C87 C91 C88 -59.0(3) . .
C94 C90 C92 C87 60.9(4) . .
C96 C90 C92 C87 -59.4(4) . .
C65 C87 C92 C90 179.5(3) . .
C95 C87 C92 C90 -58.6(4) . .
C91 C87 C92 C90 58.2(4) . .
C95 C89 C93 C88 -60.6(4) . .
C94 C89 C93 C88 59.3(4) . .
C91 C88 C93 C89 60.5(4) . .
C96 C88 C93 C89 -60.1(4) . .
C96 C90 C94 C89 60.1(4) . .
C92 C90 C94 C89 -60.2(4) . .
C95 C89 C94 C90 60.5(4) . .
C93 C89 C94 C90 -59.1(4) . .
C93 C89 C95 C87 59.8(4) . .
C94 C89 C95 C87 -60.3(4) . .
C65 C87 C95 C89 179.9(3) . .
C92 C87 C95 C89 58.0(3) . .
C91 C87 C95 C89 -57.5(3) . .
C94 C90 C96 C88 -61.1(4) . .
C92 C90 C96 C88 58.5(4) . .
C91 C88 C96 C90 -59.9(4) . .
C93 C88 C96 C90 60.6(4) . .
C73 C72 C98 C102 -126.1(4) . .
C71 C72 C98 C102 56.2(5) . .
C73 C72 C98 C106 112.9(4) . .
C71 C72 C98 C106 -64.8(4) . .
C73 C72 C98 C103 -5.7(5) . .
C71 C72 C98 C103 176.6(3) . .
C72 C98 C102 C99 -177.1(3) . .
C106 C98 C102 C99 -56.3(4) . .
C103 C98 C102 C99 59.4(4) . .
C104 C99 C102 C98 58.4(4) . .
C107 C99 C102 C98 -61.6(4) . .
C107 C101 C103 C98 59.7(4) . .
C105 C101 C103 C98 -60.6(4) . .
C72 C98 C103 C101 178.7(3) . .
C102 C98 C103 C101 -58.1(4) . .
C106 C98 C103 C101 59.0(4) . .
C107 C99 C104 C100 59.1(4) . .
C102 C99 C104 C100 -60.4(4) . .
C105 C100 C104 C99 -59.5(4) . .
C106 C100 C104 C99 60.8(4) . .
C104 C100 C105 C101 60.0(4) . .
C106 C100 C105 C101 -60.1(4) . .
C107 C101 C105 C100 -61.1(4) . .
C103 C101 C105 C100 59.9(4) . .
C105 C100 C106 C98 60.9(4) . .
C104 C100 C106 C98 -59.2(4) . .
C72 C98 C106 C100 179.4(3) . .
C102 C98 C106 C100 56.8(4) . .
C103 C98 C106 C100 -58.8(4) . .
C103 C101 C107 C99 -59.7(5) . .
C105 C101 C107 C99 60.7(4) . .
C104 C99 C107 C101 -59.8(4) . .
C102 C99 C107 C101 60.1(5) . .
C206 C201 C202 C203 -2.2(9) . .
C201 C202 C203 C204 1.1(10) . .
C202 C203 C204 C205 0.1(10) . .
C203 C204 C205 C206 -0.4(10) . .
C202 C201 C206 C205 1.9(9) . .
C204 C205 C206 C201 -0.6(9) . .
C306 C301 C302 C303 -0.3(11) . .
C301 C302 C303 C304 2.3(11) . .
C302 C303 C304 C305 -1.5(10) . .
C303 C304 C305 C306 -1.3(10) . .
C304 C305 C306 C301 3.3(10) . .
C302 C301 C306 C305 -2.5(11) . .
C403 C401 C402 C403 -12(2) 2_655 .
C401 C402 C403 C401 10(2) . 2_655
C501 C502 C503 C503 178.6(6) . 2_656
